data_4135265
loop_
_publ_author_name
'Tan, Yan Bing'
'Okayasu, Yoshinori'
'Katao, Shohei'
'Nishikawa, Yoshiko'
'Asanoma, Fumio'
'Yamada, Mihoko'
'Yuasa, Junpei'
'Kawai, Tsuyoshi'

_publ_section_title
;
 Visible Circularly Polarized Luminescence of Octanuclear Circular Eu(III)
 Helicate.
;
_journal_name_full 'Journal of the American Chemical Society'
_journal_paper_doi 10.1021/jacs.0c08229
_journal_year 2020
_chemical_absolute_configuration 'CHOOSE rm ad rmad syn or unk'
_chemical_formula_moiety 'C356 H224 Eu8 F168 N24 O64'
_chemical_formula_sum 'C356 H224 Eu8 F168 N24 O64'
_chemical_formula_weight 10269.22
_space_group_crystal_system tetragonal
_space_group_IT_number 79
_space_group_name_Hall 'I 4'
_space_group_name_H-M_alt 'I 4'
_atom_sites_solution_hydrogens geom
_atom_sites_solution_primary direct
_atom_sites_solution_secondary difmap
_cell_angle_alpha 90.0000
_cell_angle_beta 90.0000
_cell_angle_gamma 90.0000
_cell_formula_units_Z 2
_cell_length_a 30.7803(14)
_cell_length_b 30.7803(14)
_cell_length_c 23.1544(5)
_cell_measurement_reflns_used 49705
_cell_measurement_temperature 123
_cell_measurement_theta_max 25.37
_cell_measurement_theta_min 1.99
_cell_volume 21937.1(15)
_computing_cell_refinement 'RAPID AUTO'
_computing_data_collection 'RAPID AUTO (Rigaku, ????)'
_computing_data_reduction 'RAPID AUTO'
_computing_molecular_graphics 'CrystalStructure 4.3'
_computing_publication_material 'CrystalStructure 4.3 (Rigaku, 2018)'
_computing_structure_refinement 'SHELXL Version 2018/3 (Sheldrick, 2008)'
_computing_structure_solution 'SHELXT Version 2018/2 (Sheldrick, 2014)'
_diffrn_ambient_temperature 123
_diffrn_detector_area_resol_mean 10.000
_diffrn_measured_fraction_theta_full 0.999
_diffrn_measured_fraction_theta_max 0.999
_diffrn_measurement_device_type 'Rigaku R-AXIS RAPID'
_diffrn_measurement_method \w
_diffrn_radiation_type 'Mo K\a'
_diffrn_radiation_wavelength 0.71075
_diffrn_reflns_av_R_equivalents 0.0742
_diffrn_reflns_av_unetI/netI 0.0730
_diffrn_reflns_Laue_measured_fraction_full 0.999
_diffrn_reflns_Laue_measured_fraction_max 0.999
_diffrn_reflns_limit_h_max 36
_diffrn_reflns_limit_h_min -37
_diffrn_reflns_limit_k_max 36
_diffrn_reflns_limit_k_min -37
_diffrn_reflns_limit_l_max 27
_diffrn_reflns_limit_l_min -27
_diffrn_reflns_number 67139
_diffrn_reflns_point_group_measured_fraction_full 0.993
_diffrn_reflns_point_group_measured_fraction_max 0.993
_diffrn_reflns_theta_full 25.242
_diffrn_reflns_theta_max 25.346
_diffrn_reflns_theta_min 2.543
_diffrn_standards_number 0
_exptl_absorpt_coefficient_mu 1.261
_exptl_absorpt_correction_T_max 0.939
_exptl_absorpt_correction_T_min 0.287
_exptl_absorpt_correction_type multi-scan
_exptl_absorpt_process_details 'ABSCOR (Rigaku, 1995)'
_exptl_crystal_colour colorless
_exptl_crystal_density_diffrn 1.555
_exptl_crystal_density_method 'not measured'
_exptl_crystal_description prism
_exptl_crystal_F_000 10112.00
_exptl_crystal_size_max 0.240
_exptl_crystal_size_mid 0.060
_exptl_crystal_size_min 0.050
_refine_diff_density_max 0.83
_refine_diff_density_min -0.81
_refine_ls_abs_structure_details
;
 Flack x determined using 5526 quotients [(I+)-(I-)]/[(I+)+(I-)]
 (Parsons, Flack and Wagner, Acta Cryst. B69 (2013) 249-259).
;
_refine_ls_abs_structure_Flack 0.023(5)
_refine_ls_extinction_method none
_refine_ls_goodness_of_fit_ref 1.018
_refine_ls_hydrogen_treatment constr
_refine_ls_number_parameters 1401
_refine_ls_number_reflns 19970
_refine_ls_number_restraints 19
_refine_ls_R_factor_all 0.0722
_refine_ls_R_factor_gt 0.0489
_refine_ls_shift/su_max 0.017
_refine_ls_structure_factor_coef Fsqd
_refine_ls_weighting_details 'w = 1/[\s^2^(Fo^2^)+(0.0567P)^2^] where P=(Fo^2^+2Fc^2^)/3'
_refine_ls_weighting_scheme calc
_refine_ls_wR_factor_gt 0.1057
_refine_ls_wR_factor_ref 0.1153
_reflns_Friedel_coverage 0.936
_reflns_Friedel_fraction_full 0.987
_reflns_Friedel_fraction_max 0.987
_reflns_number_gt 14968
_reflns_number_total 19970
_reflns_threshold_expression F^2^>2.0\s(F^2^)
_cod_data_source_file ja0c08229_si_004.cif
_cod_data_source_block expt259
_cod_original_cell_volume 21937.0(15)
_cod_database_code 4135265

loop_
_space_group_symop_id
_space_group_symop_operation_xyz
1 +X,+Y,+Z
2 -X,-Y,+Z
3 -Y,+X,+Z
4 +Y,-X,+Z
5 1/2+X,1/2+Y,1/2+Z
6 1/2-X,1/2-Y,1/2+Z
7 1/2-Y,1/2+X,1/2+Z
8 1/2+Y,1/2-X,1/2+Z

loop_
_atom_site_label
_atom_site_type_symbol
_atom_site_fract_x
_atom_site_fract_y
_atom_site_fract_z
_atom_site_U_iso_or_equiv
_atom_site_adp_type
_atom_site_occupancy
_atom_site_site_symmetry_order
_atom_site_calc_flag
_atom_site_refinement_flags_posn
_atom_site_refinement_flags_adp
_atom_site_refinement_flags_occupancy
_atom_site_disorder_assembly
_atom_site_disorder_group
Eu1 Eu 0.50293(2) 0.74465(2) 0.33502(2) 0.04713(13) Uani 1 1 d . . . . .
Eu2 Eu 0.67274(2) 0.67297(2) 0.68639(2) 0.04727(13) Uani 1 1 d . . . . .
F1 F 0.5321(3) 0.6276(3) 0.0717(3) 0.107(3) Uani 1 1 d . . . . .
F2 F 0.5971(3) 0.6161(3) 0.0985(4) 0.125(3) Uani 1 1 d . . . . .
F3 F 0.5799(3) 0.6759(3) 0.0580(3) 0.110(3) Uani 1 1 d . . . . .
F4 F 0.5204(2) 0.6888(3) 0.1466(3) 0.099(3) Uani 1 1 d . . . . .
F5 F 0.5485(3) 0.6329(2) 0.1880(3) 0.096(2) Uani 1 1 d . . . . .
F6 F 0.5912(2) 0.7327(2) 0.1521(3) 0.0756(19) Uani 1 1 d . . . . .
F7 F 0.6298(2) 0.6757(2) 0.1725(2) 0.0716(18) Uani 1 1 d . . . . .
F8 F 0.7118(2) 0.82421(19) 0.6348(3) 0.0680(17) Uani 1 1 d . . . . .
F9 F 0.6817(3) 0.8277(2) 0.5498(3) 0.081(2) Uani 1 1 d . . . . .
F10 F 0.6411(3) 0.8797(2) 0.6137(3) 0.100(3) Uani 1 1 d . . . . .
F11 F 0.6015(2) 0.8227(3) 0.6010(4) 0.105(3) Uani 1 1 d . . . . .
F12 F 0.6163(3) 0.7974(3) 0.7094(4) 0.122(3) Uani 1 1 d . . . . .
F13 F 0.5948(3) 0.8639(3) 0.7040(4) 0.119(3) Uani 1 1 d . . . . .
F14 F 0.6621(3) 0.8491(3) 0.7224(3) 0.098(2) Uani 1 1 d . . . . .
F15 F 0.8507(2) 0.6070(3) 0.4724(4) 0.110(3) Uani 1 1 d . . . . .
F16 F 0.8721(3) 0.5453(3) 0.4403(5) 0.125(4) Uani 1 1 d . . . . .
F17 F 0.8592(3) 0.6425(4) 0.3645(7) 0.164(5) Uani 1 1 d . . . . .
F18 F 0.8870(4) 0.5834(4) 0.3381(5) 0.160(5) Uani 1 1 d . . . . .
F19 F 0.9463(3) 0.5921(5) 0.4296(8) 0.200(7) Uani 1 1 d . . . . .
F20 F 0.9479(3) 0.6393(5) 0.3591(6) 0.184(6) Uani 1 1 d . . . . .
F21 F 0.9192(5) 0.6540(6) 0.4393(9) 0.227(8) Uani 1 1 d . . . . .
F22 F 0.6017(6) 0.9573(4) 0.4383(7) 0.197(6) Uani 1 1 d . . . . .
F23 F 0.6162(6) 0.9323(4) 0.3599(8) 0.209(7) Uani 1 1 d . . . . .
F24 F 0.6547(8) 0.9164(6) 0.4338(12) 0.339(19) Uani 1 1 d . . . . .
F25 F 0.5495(4) 0.8941(3) 0.3977(6) 0.149(4) Uani 1 1 d . . . . .
F26 F 0.5754(7) 0.8853(4) 0.4840(6) 0.229(9) Uani 1 1 d . . . . .
F27 F 0.6215(3) 0.8437(3) 0.3600(4) 0.100(3) Uani 1 1 d . . . . .
F28 F 0.6353(3) 0.8333(3) 0.4503(4) 0.131(4) Uani 1 1 d . . . . .
F29 F 0.6076(3) 0.7556(3) 0.8525(3) 0.112(3) Uani 1 1 d D . . . .
F30 F 0.5405(2) 0.7323(3) 0.8467(3) 0.107(3) Uani 1 1 d D . . . .
F31 F 0.6378(3) 0.6770(3) 0.8824(3) 0.111(3) Uani 1 1 d D . . . .
F32 F 0.5830(3) 0.7089(4) 0.9435(4) 0.144(4) Uani 1 1 d D . . . .
F33 F 0.5873(4) 0.6270(5) 0.9367(6) 0.179(6) Uani 1 1 d D . . . .
F34 F 0.5285(3) 0.6562(4) 0.9066(5) 0.142(4) Uani 1 1 d D . . . .
F35 F 0.5761(4) 0.6324(3) 0.8364(4) 0.115(3) Uani 1 1 d D . . . .
F36 F 0.3380(2) 0.8388(2) 0.5678(3) 0.0756(18) Uani 1 1 d . . . . .
F37 F 0.2933(2) 0.8301(2) 0.6397(3) 0.082(2) Uani 1 1 d . . . . .
F38 F 0.2918(3) 0.7676(3) 0.5145(3) 0.098(3) Uani 1 1 d . . . . .
F39 F 0.2431(3) 0.7795(3) 0.5799(4) 0.107(3) Uani 1 1 d . . . . .
F40 F 0.2851(3) 0.8455(3) 0.4738(4) 0.114(3) Uani 1 1 d . . . . .
F41 F 0.2485(4) 0.8673(3) 0.5460(4) 0.139(4) Uani 1 1 d . . . . .
F42 F 0.2229(3) 0.8195(3) 0.4858(4) 0.101(2) Uani 1 1 d . . . . .
O1 O 0.4639(3) 0.6050(3) 0.2666(6) 0.116(4) Uani 1 1 d . . . . .
O2 O 0.4459(2) 0.8247(3) 0.1847(4) 0.076(2) Uani 1 1 d . . . . .
O3 O 0.5494(2) 0.7280(2) 0.2532(3) 0.0507(16) Uani 1 1 d . . . . .
O4 O 0.5689(2) 0.7101(3) 0.3669(3) 0.0542(18) Uani 1 1 d . . . . .
O5 O 0.6701(2) 0.6685(2) 0.5848(3) 0.0463(16) Uani 1 1 d . . . . .
O6 O 0.6766(2) 0.7458(2) 0.6545(3) 0.0556(18) Uani 1 1 d . . . . .
O7 O 0.7190(2) 0.5685(2) 0.3615(2) 0.0419(15) Uani 1 1 d . . . . .
O8 O 0.8039(2) 0.5428(2) 0.3682(3) 0.0542(17) Uani 1 1 d . . . . .
O9 O 0.5515(2) 0.7994(2) 0.3665(3) 0.062(2) Uani 1 1 d . . . . .
O10 O 0.50115(19) 0.7422(2) 0.4372(3) 0.0466(16) Uani 1 1 d . . . . .
O11 O 0.6000(2) 0.6950(2) 0.6536(3) 0.0534(17) Uani 1 1 d . . . . .
O12 O 0.6307(3) 0.6993(2) 0.7657(3) 0.0547(18) Uani 1 1 d . . . . .
O13 O 0.3960(2) 0.7057(2) 0.6601(3) 0.0490(17) Uani 1 1 d . . . . .
O14 O 0.3157(2) 0.7459(2) 0.6487(3) 0.0539(17) Uani 1 1 d . . . . .
O15 O 0.6016(4) 0.5489(4) 0.7559(8) 0.151(6) Uani 1 1 d . . . . .
O16 O 0.7794(3) 0.6840(3) 0.8273(4) 0.105(3) Uani 1 1 d . . . . .
N1 N 0.4952(3) 0.6598(3) 0.3187(4) 0.065(3) Uani 1 1 d . . . . .
N2 N 0.4584(3) 0.7200(3) 0.2465(4) 0.056(2) Uani 1 1 d . . . . .
N3 N 0.4890(3) 0.8020(3) 0.2577(4) 0.056(2) Uani 1 1 d . . . . .
N4 N 0.6180(3) 0.6087(3) 0.7047(5) 0.067(3) Uani 1 1 d . . . . .
N5 N 0.6891(3) 0.6243(3) 0.7747(3) 0.055(2) Uani 1 1 d . . . . .
N6 N 0.7275(3) 0.7003(3) 0.7602(3) 0.058(2) Uani 1 1 d . . . . .
C1A C 0.4495(6) 0.6129(10) 0.4166(17) 0.125(15) Uani 0.62(3) 1 d D . P A 1
C3A C 0.5269(15) 0.6345(19) 0.4478(17) 0.24(4) Uani 0.62(3) 1 d D . P A 1
C1B C 0.4748(16) 0.6418(11) 0.4475(13) 0.12(2) Uani 0.38(3) 1 d D . P A 2
C3B C 0.5272(12) 0.5860(13) 0.4477(15) 0.094(15) Uiso 0.38(3) 1 d D . P A 2
C2 C 0.4982(6) 0.6112(8) 0.4056(9) 0.220(18) Uani 1 1 d D . . . .
C4 C 0.5117(5) 0.6198(5) 0.3453(7) 0.102(5) Uani 1 1 d D . . . .
H4 H 0.544170 0.619771 0.343131 0.123 Uiso 1 1 calc R U . . .
C5 C 0.4947(6) 0.5850(7) 0.3078(13) 0.194(14) Uani 1 1 d . . . . .
H5A H 0.479668 0.562721 0.331309 0.232 Uiso 1 1 calc R U . . .
H5B H 0.518751 0.570824 0.286600 0.232 Uiso 1 1 calc R U . . .
C6 C 0.4695(4) 0.6477(5) 0.2786(7) 0.078(4) Uani 1 1 d . . . . .
C7 C 0.4484(4) 0.6780(5) 0.2408(5) 0.064(3) Uani 1 1 d . . . . .
C8 C 0.4203(4) 0.6628(5) 0.1955(6) 0.078(4) Uani 1 1 d . . . . .
H8 H 0.413967 0.632851 0.190525 0.094 Uiso 1 1 calc R U . . .
C9 C 0.4027(5) 0.6948(6) 0.1588(6) 0.084(4) Uani 1 1 d . . . . .
H9 H 0.381682 0.686967 0.130683 0.101 Uiso 1 1 calc R U . . .
C10 C 0.4159(4) 0.7369(5) 0.1636(5) 0.075(4) Uani 1 1 d . . . . .
H10 H 0.406298 0.757860 0.136274 0.090 Uiso 1 1 calc R U . . .
C11 C 0.4434(3) 0.7493(4) 0.2088(5) 0.061(3) Uani 1 1 d . . . . .
C12 C 0.4614(4) 0.7924(4) 0.2190(5) 0.064(3) Uani 1 1 d . . . . .
C13 C 0.4645(5) 0.8627(5) 0.2103(7) 0.088(4) Uani 1 1 d . . . . .
H13A H 0.442185 0.879131 0.231942 0.106 Uiso 1 1 calc R U . . .
H13B H 0.476862 0.881879 0.180110 0.106 Uiso 1 1 calc R U . . .
C14 C 0.4996(4) 0.8471(4) 0.2503(5) 0.070(3) Uani 1 1 d . . . . .
H14 H 0.495553 0.861987 0.288324 0.084 Uiso 1 1 calc R U . . .
C15 C 0.5548(5) 0.8343(5) 0.1733(8) 0.112(6) Uani 1 1 d . . . . .
H15A H 0.537231 0.849882 0.144710 0.134 Uiso 1 1 calc R U . . .
H15B H 0.546753 0.803477 0.173191 0.134 Uiso 1 1 calc R U . . .
H15C H 0.585608 0.837277 0.163696 0.134 Uiso 1 1 calc R U . . .
C16 C 0.5466(5) 0.8530(5) 0.2321(7) 0.094(5) Uani 1 1 d . . . . .
H16 H 0.565099 0.836771 0.260262 0.113 Uiso 1 1 calc R U . . .
C17 C 0.5592(6) 0.8994(6) 0.2351(8) 0.129(7) Uani 1 1 d . . . . .
H17A H 0.549946 0.911539 0.272247 0.155 Uiso 1 1 calc R U . . .
H17B H 0.545089 0.915347 0.203619 0.155 Uiso 1 1 calc R U . . .
H17C H 0.590771 0.901938 0.231395 0.155 Uiso 1 1 calc R U . . .
C18 C 0.5676(5) 0.6474(5) 0.0930(6) 0.080(4) Uani 1 1 d . . . . .
C19 C 0.5571(4) 0.6663(4) 0.1531(5) 0.065(3) Uani 1 1 d . . . . .
C20 C 0.5912(3) 0.6958(3) 0.1822(5) 0.056(2) Uani 1 1 d . . . . .
C21 C 0.5821(3) 0.7037(3) 0.2459(4) 0.047(2) Uani 1 1 d . . . . .
C22 C 0.6082(3) 0.6848(3) 0.2873(4) 0.046(2) Uani 1 1 d . . . . .
H22 H 0.631389 0.666604 0.275148 0.055 Uiso 1 1 calc R U . . .
C23 C 0.6020(3) 0.6913(3) 0.3456(4) 0.044(2) Uani 1 1 d . . . . .
C24 C 0.6346(3) 0.6750(3) 0.3882(4) 0.041(2) Uani 1 1 d . . . . .
C25 C 0.6349(3) 0.6933(3) 0.4443(4) 0.042(2) Uani 1 1 d . . . . .
H25 H 0.614457 0.715243 0.454085 0.050 Uiso 1 1 calc R U . . .
C26 C 0.6650(3) 0.6791(3) 0.4852(4) 0.041(2) Uani 1 1 d . . . . .
C27 C 0.6951(3) 0.6474(3) 0.4691(4) 0.041(2) Uani 1 1 d . . . . .
H27 H 0.715141 0.637258 0.497142 0.049 Uiso 1 1 calc R U . . .
C28 C 0.6968(3) 0.6304(3) 0.4150(4) 0.038(2) Uani 1 1 d . . . . .
C29 C 0.6658(3) 0.6433(3) 0.3744(4) 0.045(2) Uani 1 1 d . . . . .
H29 H 0.665836 0.630457 0.337044 0.054 Uiso 1 1 calc R U . . .
C30 C 0.6657(3) 0.6967(3) 0.5448(4) 0.043(2) Uani 1 1 d . . . . .
C31 C 0.6639(3) 0.7421(3) 0.5523(4) 0.040(2) Uani 1 1 d . . . . .
H31 H 0.657038 0.759787 0.519888 0.048 Uiso 1 1 calc R U . . .
C32 C 0.6718(3) 0.7622(3) 0.6052(5) 0.049(2) Uani 1 1 d . . . . .
C33 C 0.6760(4) 0.8120(4) 0.6037(5) 0.061(3) Uani 1 1 d . . . . .
C34 C 0.6374(4) 0.8367(4) 0.6294(6) 0.072(4) Uani 1 1 d . . . . .
C35 C 0.6277(4) 0.8342(4) 0.6909(7) 0.076(3) Uani 1 1 d . . . . .
C36 C 0.7295(3) 0.5972(3) 0.3979(4) 0.042(2) Uani 1 1 d . . . . .
C37 C 0.7726(3) 0.6010(3) 0.4191(4) 0.048(2) Uani 1 1 d . . . . .
H37 H 0.778758 0.622985 0.446750 0.058 Uiso 1 1 calc R U . . .
C38 C 0.8062(3) 0.5741(4) 0.4011(5) 0.053(3) Uani 1 1 d . . . . .
C39 C 0.8518(4) 0.5847(4) 0.4245(6) 0.074(4) Uani 1 1 d . . . . .
C40 C 0.8804(4) 0.6051(6) 0.3813(7) 0.083(4) Uani 1 1 d . . . . .
C41 C 0.9241(7) 0.6226(8) 0.4039(11) 0.126(7) Uani 1 1 d . . . . .
C42 C 0.6232(13) 0.9224(7) 0.4133(9) 0.181(15) Uani 1 1 d . . . . .
C43 C 0.5860(7) 0.8862(5) 0.4237(9) 0.114(6) Uani 1 1 d . . . . .
C44 C 0.6033(4) 0.8412(4) 0.4133(6) 0.077(4) Uani 1 1 d . . . . .
C45 C 0.5681(4) 0.8060(3) 0.4151(5) 0.058(3) Uani 1 1 d . . . . .
C46 C 0.5587(3) 0.7878(3) 0.4686(4) 0.050(2) Uani 1 1 d . . . . .
H46 H 0.575861 0.795906 0.500983 0.059 Uiso 1 1 calc R U . . .
C47 C 0.5241(3) 0.7576(3) 0.4768(4) 0.044(2) Uani 1 1 d . . . . .
C48 C 0.5129(3) 0.7454(3) 0.5381(4) 0.037(2) Uani 1 1 d . . . . .
C49 C 0.5424(3) 0.7335(3) 0.5774(4) 0.044(2) Uani 1 1 d . . . . .
H49 H 0.572215 0.733426 0.567075 0.053 Uiso 1 1 calc R U . . .
C50 C 0.5305(3) 0.7211(3) 0.6337(4) 0.043(2) Uani 1 1 d . . . . .
C51 C 0.4861(3) 0.7214(3) 0.6479(4) 0.045(2) Uani 1 1 d . . . . .
H51 H 0.477417 0.713428 0.685749 0.054 Uiso 1 1 calc R U . . .
C52 C 0.4546(3) 0.7332(3) 0.6076(4) 0.042(2) Uani 1 1 d . . . . .
C53 C 0.4688(3) 0.7446(3) 0.5518(4) 0.043(2) Uani 1 1 d . . . . .
H53 H 0.448021 0.751824 0.523005 0.052 Uiso 1 1 calc R U . . .
C54 C 0.5646(3) 0.7080(3) 0.6750(4) 0.051(2) Uani 1 1 d . . . . .
C55 C 0.5581(4) 0.7117(4) 0.7359(4) 0.054(3) Uani 1 1 d . . . . .
H55 H 0.529479 0.716222 0.749919 0.065 Uiso 1 1 calc R U . . .
C56 C 0.5915(4) 0.7091(3) 0.7749(4) 0.050(3) Uani 1 1 d D . . . .
C57 C 0.5828(4) 0.7215(5) 0.8367(5) 0.082(4) Uani 1 1 d D . . . .
C58 C 0.5950(6) 0.6897(8) 0.8846(7) 0.151(9) Uani 1 1 d D . . . .
C59 C 0.5712(7) 0.6502(8) 0.8910(10) 0.238(19) Uani 1 1 d D . . . .
C60 C 0.4076(3) 0.7336(3) 0.6236(4) 0.048(2) Uani 1 1 d . . . . .
C61 C 0.3805(4) 0.7656(3) 0.6002(5) 0.054(3) Uani 1 1 d . . . . .
H61 H 0.392098 0.784679 0.571804 0.064 Uiso 1 1 calc R U . . .
C62 C 0.3380(4) 0.7705(3) 0.6166(4) 0.052(3) Uani 1 1 d . . . . .
C63 C 0.3122(4) 0.8094(4) 0.5949(5) 0.060(3) Uani 1 1 d . . . . .
C64 C 0.2758(4) 0.7971(4) 0.5517(5) 0.071(3) Uani 1 1 d . . . . .
C65 C 0.2562(5) 0.8332(6) 0.5155(6) 0.088(5) Uani 1 1 d . . . . .
C66 C 0.5458(15) 0.5872(18) 0.568(2) 0.38(3) Uiso 1 1 d D . . . .
C67 C 0.5847(9) 0.5897(8) 0.6077(9) 0.162(8) Uiso 1 1 d D . . . .
H67 H 0.603168 0.614816 0.595608 0.195 Uiso 1 1 calc R U . . .
C68 C 0.6128(12) 0.5492(11) 0.6099(18) 0.30(2) Uiso 1 1 d D . . . .
H68A H 0.631404 0.548133 0.575555 0.364 Uiso 1 1 calc R U . . .
H68B H 0.594223 0.523378 0.610927 0.364 Uiso 1 1 calc R U . . .
H68C H 0.631010 0.549974 0.644626 0.364 Uiso 1 1 calc R U . . .
C69 C 0.5782(4) 0.5916(5) 0.6776(7) 0.100(5) Uani 1 1 d D . . . .
H69 H 0.555910 0.614791 0.683887 0.120 Uiso 1 1 calc R U . . .
C70 C 0.5654(5) 0.5551(5) 0.7194(13) 0.192(15) Uani 1 1 d . . . . .
H70A H 0.539513 0.563611 0.742243 0.230 Uiso 1 1 calc R U . . .
H70B H 0.558625 0.528156 0.697944 0.230 Uiso 1 1 calc R U . . .
C71 C 0.6271(5) 0.5834(5) 0.7447(8) 0.093(5) Uani 1 1 d . . . . .
C72 C 0.6662(5) 0.5881(5) 0.7836(5) 0.075(4) Uani 1 1 d . . . . .
C73 C 0.6761(6) 0.5580(5) 0.8256(6) 0.095(4) Uani 1 1 d . . . . .
H73 H 0.659315 0.532265 0.829405 0.114 Uiso 1 1 calc R U . . .
C74 C 0.7105(7) 0.5658(6) 0.8622(7) 0.117(6) Uani 1 1 d . . . . .
H74 H 0.717722 0.545907 0.892034 0.141 Uiso 1 1 calc R U . . .
C75 C 0.7345(6) 0.6038(5) 0.8539(5) 0.093(5) Uani 1 1 d . . . . .
H75 H 0.758887 0.610077 0.877592 0.111 Uiso 1 1 calc R U . . .
C76 C 0.7220(4) 0.6324(5) 0.8103(5) 0.071(4) Uani 1 1 d . . . . .
C77 C 0.7425(4) 0.6744(5) 0.7976(5) 0.074(3) Uani 1 1 d . . . . .
C78 C 0.7948(5) 0.7246(6) 0.7996(8) 0.106(5) Uani 1 1 d . . . . .
H78A H 0.821185 0.719237 0.776213 0.127 Uiso 1 1 calc R U . . .
H78B H 0.801294 0.747102 0.828889 0.127 Uiso 1 1 calc R U . . .
C79 C 0.7572(4) 0.7382(4) 0.7618(5) 0.068(3) Uani 1 1 d . . . . .
H79 H 0.768160 0.743922 0.721885 0.081 Uiso 1 1 calc R U . . .
C80 C 0.7188(5) 0.7734(5) 0.8453(5) 0.099(5) Uani 1 1 d . . . . .
H80A H 0.704475 0.745358 0.851209 0.119 Uiso 1 1 calc R U . . .
H80B H 0.698934 0.796930 0.855950 0.119 Uiso 1 1 calc R U . . .
H80C H 0.744956 0.774966 0.869426 0.119 Uiso 1 1 calc R U . . .
C81 C 0.7314(4) 0.7780(4) 0.7828(5) 0.070(3) Uani 1 1 d . . . . .
H81 H 0.704160 0.780067 0.759408 0.084 Uiso 1 1 calc R U . . .
C82 C 0.7578(5) 0.8191(4) 0.7726(5) 0.084(4) Uani 1 1 d . . . . .
H82A H 0.763654 0.822328 0.731224 0.101 Uiso 1 1 calc R U . . .
H82B H 0.785351 0.817141 0.793655 0.101 Uiso 1 1 calc R U . . .
H82C H 0.741390 0.844358 0.786391 0.101 Uiso 1 1 calc R U . . .
C83 C 0.7507(5) 0.9566(5) 0.5184(6) 0.087(4) Uani 1 1 d . . . . .
C84 C 0.7951(7) 0.9658(6) 0.5132(6) 0.106(5) Uani 1 1 d . . . . .
H84 H 0.804556 0.995200 0.514624 0.127 Uiso 1 1 calc R U . . .
C85 C 0.8251(7) 0.9333(7) 0.5061(7) 0.112(6) Uani 1 1 d . . . . .
H85 H 0.855129 0.940447 0.504304 0.134 Uiso 1 1 calc R U . . .
C86 C 0.8125(5) 0.8908(6) 0.5016(6) 0.092(5) Uani 1 1 d . . . . .
H86 H 0.833488 0.868550 0.495972 0.111 Uiso 1 1 calc R U . . .
C87 C 0.7704(6) 0.8808(5) 0.5052(6) 0.094(5) Uani 1 1 d . . . . .
H87 H 0.761820 0.851315 0.501934 0.113 Uiso 1 1 calc R U . . .
C88 C 0.7384(6) 0.9128(5) 0.5138(6) 0.091(4) Uani 1 1 d . . . . .
H88 H 0.708665 0.904818 0.516561 0.109 Uiso 1 1 calc R U . . .
C89 C 0.7183(8) 0.9914(6) 0.5292(9) 0.154(8) Uani 1 1 d . . . . .
H89A H 0.711677 1.006344 0.492867 0.184 Uiso 1 1 calc R U . . .
H89B H 0.730192 1.012290 0.556966 0.184 Uiso 1 1 calc R U . . .
H89C H 0.691651 0.978595 0.544900 0.184 Uiso 1 1 calc R U . . .

loop_
_atom_site_aniso_label
_atom_site_aniso_U_11
_atom_site_aniso_U_22
_atom_site_aniso_U_33
_atom_site_aniso_U_23
_atom_site_aniso_U_13
_atom_site_aniso_U_12
Eu1 0.0399(3) 0.0596(3) 0.0419(2) 0.0096(3) -0.0009(3) 0.0019(2)
Eu2 0.0524(3) 0.0475(3) 0.0419(2) -0.0059(3) -0.0121(3) 0.0018(2)
F1 0.086(6) 0.156(8) 0.080(5) -0.042(5) -0.021(5) -0.009(5)
F2 0.123(7) 0.150(8) 0.102(6) -0.045(6) -0.024(6) 0.051(7)
F3 0.141(8) 0.137(8) 0.054(4) -0.008(5) 0.007(5) -0.040(6)
F4 0.068(5) 0.150(7) 0.079(5) -0.030(5) -0.020(4) 0.030(5)
F5 0.122(6) 0.091(5) 0.073(4) -0.006(5) -0.003(5) -0.037(4)
F6 0.091(5) 0.086(5) 0.050(3) 0.013(3) 0.015(3) 0.006(4)
F7 0.054(4) 0.103(5) 0.057(4) -0.011(3) 0.013(3) 0.020(3)
F8 0.072(4) 0.054(4) 0.078(4) -0.021(3) -0.017(4) -0.018(3)
F9 0.124(6) 0.049(4) 0.071(4) 0.006(3) -0.014(4) -0.028(4)
F10 0.153(7) 0.054(4) 0.093(5) -0.014(4) -0.036(5) 0.011(4)
F11 0.074(5) 0.087(5) 0.153(7) -0.057(5) -0.040(5) 0.022(4)
F12 0.150(8) 0.063(5) 0.153(8) -0.014(5) 0.055(7) -0.005(5)
F13 0.109(6) 0.095(6) 0.153(9) -0.052(6) 0.001(6) 0.019(5)
F14 0.123(7) 0.093(6) 0.076(4) -0.004(4) -0.012(5) 0.010(5)
F15 0.067(5) 0.148(8) 0.113(6) -0.068(6) -0.025(5) 0.020(5)
F16 0.087(6) 0.113(7) 0.177(9) 0.010(7) -0.058(6) 0.037(5)
F17 0.085(6) 0.130(8) 0.278(15) 0.086(9) -0.003(8) -0.008(6)
F18 0.140(9) 0.223(13) 0.117(7) -0.029(9) 0.033(8) -0.091(8)
F19 0.070(7) 0.186(13) 0.34(2) 0.054(14) -0.045(10) -0.002(8)
F20 0.098(7) 0.253(15) 0.199(13) -0.037(11) 0.041(8) -0.068(9)
F21 0.129(10) 0.257(18) 0.295(19) -0.139(17) 0.039(12) -0.040(11)
F22 0.289(19) 0.101(9) 0.202(13) -0.020(10) -0.015(13) -0.030(10)
F23 0.263(17) 0.129(10) 0.236(17) 0.082(11) -0.014(13) -0.067(10)
F24 0.37(3) 0.151(15) 0.50(4) 0.134(19) -0.33(3) -0.146(17)
F25 0.155(10) 0.071(6) 0.221(13) 0.009(7) -0.049(10) 0.013(6)
F26 0.47(3) 0.092(8) 0.129(9) -0.022(7) 0.063(14) -0.090(12)
F27 0.084(5) 0.106(6) 0.111(6) 0.027(5) 0.011(4) -0.040(5)
F28 0.105(6) 0.129(7) 0.160(8) 0.085(7) -0.074(6) -0.075(6)
F29 0.101(6) 0.171(9) 0.065(5) -0.055(5) 0.001(4) -0.026(6)
F30 0.072(5) 0.190(9) 0.058(4) 0.005(5) -0.006(4) 0.023(5)
F31 0.067(5) 0.196(10) 0.071(5) 0.041(5) 0.007(4) 0.025(5)
F32 0.133(8) 0.227(12) 0.073(5) -0.041(7) -0.031(6) 0.004(8)
F33 0.115(8) 0.208(12) 0.213(11) 0.137(11) -0.003(8) 0.021(8)
F34 0.069(6) 0.174(10) 0.185(10) 0.014(8) 0.001(6) 0.005(6)
F35 0.169(9) 0.108(6) 0.068(4) 0.009(5) 0.016(7) -0.008(6)
F36 0.066(4) 0.066(4) 0.095(5) 0.005(4) 0.009(4) 0.007(3)
F37 0.100(5) 0.075(5) 0.073(4) -0.011(4) 0.006(4) 0.041(4)
F38 0.102(6) 0.096(6) 0.096(5) -0.032(5) -0.030(5) 0.050(5)
F39 0.068(5) 0.130(7) 0.121(7) 0.038(6) -0.016(5) -0.007(5)
F40 0.121(7) 0.136(8) 0.086(5) 0.016(5) 0.000(5) -0.011(6)
F41 0.227(12) 0.109(7) 0.081(5) -0.023(5) -0.034(6) 0.099(8)
F42 0.081(5) 0.124(7) 0.100(5) 0.024(5) -0.013(5) 0.013(5)
O1 0.069(6) 0.076(7) 0.204(12) -0.016(8) -0.005(7) -0.007(5)
O2 0.056(4) 0.091(6) 0.081(5) 0.043(6) -0.019(5) 0.001(4)
O3 0.045(4) 0.060(4) 0.048(4) 0.013(3) 0.002(3) -0.005(3)
O4 0.040(4) 0.084(5) 0.038(3) 0.007(3) -0.001(3) 0.003(4)
O5 0.052(4) 0.051(4) 0.036(3) -0.002(3) -0.002(3) -0.005(3)
O6 0.064(5) 0.048(4) 0.054(4) -0.007(4) -0.013(4) -0.002(4)
O7 0.045(4) 0.042(4) 0.038(3) 0.001(3) 0.002(3) -0.003(3)
O8 0.054(4) 0.048(4) 0.061(4) -0.004(4) 0.009(3) 0.001(3)
O9 0.061(5) 0.061(5) 0.063(4) 0.019(4) -0.011(4) -0.017(4)
O10 0.038(4) 0.055(4) 0.047(4) 0.001(3) -0.001(3) 0.000(3)
O11 0.060(5) 0.052(4) 0.048(4) -0.003(3) -0.011(4) 0.006(4)
O12 0.062(5) 0.064(5) 0.037(3) -0.005(3) -0.011(4) 0.004(4)
O13 0.045(4) 0.063(5) 0.038(3) -0.009(3) 0.001(3) -0.010(3)
O14 0.051(4) 0.056(4) 0.055(4) -0.010(4) 0.012(3) 0.006(3)
O15 0.093(8) 0.078(7) 0.283(18) 0.032(10) 0.004(10) -0.030(6)
O16 0.108(7) 0.112(8) 0.094(7) -0.026(7) -0.068(6) 0.009(6)
N1 0.049(5) 0.070(6) 0.076(7) 0.022(5) 0.017(5) 0.014(5)
N2 0.040(5) 0.075(7) 0.053(5) 0.010(5) 0.005(4) -0.003(5)
N3 0.058(6) 0.062(6) 0.049(5) 0.014(4) -0.003(4) 0.009(4)
N4 0.055(6) 0.059(6) 0.087(7) -0.001(5) -0.007(5) 0.002(5)
N5 0.066(6) 0.055(6) 0.045(5) 0.007(4) -0.004(4) 0.000(5)
N6 0.077(6) 0.060(6) 0.038(4) -0.007(4) -0.023(5) -0.003(5)
C1A 0.049(14) 0.10(2) 0.23(4) 0.08(2) 0.024(18) 0.029(13)
C3A 0.24(5) 0.33(7) 0.17(3) -0.18(4) 0.13(3) -0.18(5)
C1B 0.20(6) 0.09(3) 0.07(3) 0.05(2) -0.06(3) -0.07(4)
C2 0.18(2) 0.25(3) 0.23(3) 0.21(3) 0.13(2) 0.14(2)
C4 0.070(8) 0.087(10) 0.150(15) 0.059(11) -0.001(10) 0.013(8)
C5 0.110(15) 0.114(15) 0.36(4) 0.09(2) -0.13(2) -0.034(12)
C6 0.055(8) 0.066(9) 0.113(11) -0.009(8) -0.007(8) -0.001(7)
C7 0.041(6) 0.085(9) 0.066(7) -0.004(7) 0.014(6) -0.011(6)
C8 0.052(7) 0.099(10) 0.083(9) -0.026(8) 0.015(7) -0.013(7)
C9 0.069(9) 0.119(13) 0.064(8) -0.016(9) 0.002(7) -0.016(9)
C10 0.055(7) 0.108(11) 0.062(7) 0.008(7) 0.002(6) -0.004(7)
C11 0.032(5) 0.093(9) 0.058(6) 0.014(6) 0.000(5) -0.007(6)
C12 0.059(7) 0.089(9) 0.045(6) 0.014(6) -0.004(6) -0.004(7)
C13 0.076(9) 0.077(9) 0.111(11) 0.038(8) -0.013(8) 0.011(7)
C14 0.072(8) 0.066(8) 0.072(7) 0.029(7) -0.001(7) 0.003(6)
C15 0.102(11) 0.094(11) 0.140(15) 0.019(11) 0.060(11) 0.005(9)
C16 0.090(11) 0.089(11) 0.104(11) 0.030(9) -0.010(9) -0.034(9)
C17 0.122(15) 0.128(16) 0.137(15) 0.040(13) 0.000(12) -0.034(12)
C18 0.080(10) 0.099(11) 0.062(8) -0.001(8) -0.002(7) 0.020(9)
C19 0.063(8) 0.082(9) 0.051(6) 0.002(6) 0.000(6) 0.004(7)
C20 0.056(6) 0.063(6) 0.050(5) 0.006(6) 0.000(6) 0.003(5)
C21 0.035(5) 0.056(6) 0.050(5) 0.003(5) 0.015(5) 0.001(5)
C22 0.038(6) 0.053(6) 0.048(5) -0.009(5) -0.002(5) 0.009(5)
C23 0.041(5) 0.046(5) 0.044(6) 0.004(5) -0.005(5) -0.002(4)
C24 0.034(5) 0.046(6) 0.043(5) 0.003(4) -0.011(4) -0.007(4)
C25 0.042(5) 0.043(5) 0.040(5) 0.001(4) 0.009(4) 0.002(4)
C26 0.037(5) 0.039(5) 0.046(5) 0.000(4) -0.003(4) -0.006(4)
C27 0.039(5) 0.050(6) 0.034(5) 0.001(4) -0.008(4) -0.007(4)
C28 0.035(5) 0.034(5) 0.045(5) 0.001(4) -0.009(4) -0.003(4)
C29 0.042(6) 0.047(6) 0.047(5) 0.002(5) 0.008(4) -0.007(5)
C30 0.041(5) 0.038(5) 0.049(5) -0.005(5) -0.007(4) 0.001(4)
C31 0.038(5) 0.042(5) 0.041(5) -0.005(4) -0.010(4) 0.000(4)
C32 0.044(6) 0.042(6) 0.061(6) -0.005(5) -0.015(5) 0.000(4)
C33 0.066(8) 0.049(7) 0.069(7) -0.010(6) -0.016(6) -0.007(6)
C34 0.081(9) 0.041(7) 0.095(10) -0.023(7) -0.033(8) -0.001(6)
C35 0.071(8) 0.061(8) 0.094(10) -0.009(8) 0.001(9) -0.005(6)
C36 0.046(6) 0.039(5) 0.041(5) 0.002(4) -0.001(4) -0.013(4)
C37 0.056(6) 0.042(6) 0.047(5) -0.006(5) -0.007(5) -0.005(5)
C38 0.046(6) 0.057(7) 0.056(6) 0.004(6) 0.001(5) 0.004(5)
C39 0.060(8) 0.065(8) 0.096(10) -0.015(8) -0.012(7) 0.012(6)
C40 0.056(8) 0.108(12) 0.085(9) 0.011(9) 0.004(8) -0.006(8)
C41 0.084(13) 0.130(17) 0.165(19) -0.016(16) 0.039(14) -0.003(12)
C42 0.40(5) 0.052(11) 0.093(13) 0.000(10) -0.06(2) -0.04(2)
C43 0.152(18) 0.062(10) 0.128(15) 0.014(10) -0.034(13) -0.016(11)
C44 0.078(9) 0.076(9) 0.078(8) 0.027(7) -0.022(8) -0.025(7)
C45 0.054(7) 0.049(6) 0.069(7) 0.018(6) -0.001(6) 0.001(5)
C46 0.044(6) 0.050(6) 0.054(6) 0.003(5) -0.010(5) -0.009(5)
C47 0.036(5) 0.044(5) 0.051(5) 0.000(5) 0.001(5) 0.004(4)
C48 0.041(5) 0.030(5) 0.040(5) -0.004(4) 0.003(4) -0.003(4)
C49 0.041(5) 0.038(5) 0.053(5) -0.008(5) -0.005(5) 0.005(4)
C50 0.050(6) 0.035(5) 0.043(5) -0.009(4) -0.006(5) 0.000(4)
C51 0.055(6) 0.041(6) 0.038(5) -0.001(4) -0.001(5) -0.011(5)
C52 0.045(6) 0.041(5) 0.040(5) -0.004(4) 0.004(5) -0.001(4)
C53 0.048(6) 0.036(5) 0.046(5) 0.001(4) -0.006(5) 0.002(4)
C54 0.054(6) 0.044(5) 0.054(7) -0.007(5) -0.008(5) -0.003(5)
C55 0.055(7) 0.064(7) 0.043(5) -0.001(5) 0.007(5) -0.011(5)
C56 0.055(7) 0.055(6) 0.039(5) 0.013(5) -0.003(5) -0.008(5)
C57 0.055(7) 0.141(12) 0.048(6) 0.005(9) 0.010(7) 0.003(7)
C58 0.118(17) 0.25(3) 0.084(12) 0.073(15) 0.006(11) -0.008(18)
C59 0.13(2) 0.22(3) 0.37(5) 0.14(4) -0.11(3) -0.01(2)
C60 0.054(6) 0.053(6) 0.037(5) -0.006(5) -0.008(5) -0.014(5)
C61 0.058(7) 0.052(6) 0.051(5) 0.002(5) 0.006(5) 0.005(5)
C62 0.055(7) 0.054(6) 0.048(6) -0.013(5) 0.009(5) 0.007(5)
C63 0.056(7) 0.059(7) 0.065(7) -0.016(6) 0.016(6) 0.010(6)
C64 0.065(8) 0.083(9) 0.065(7) 0.010(7) 0.013(7) 0.019(7)
C65 0.079(10) 0.116(13) 0.068(8) -0.007(9) -0.006(8) 0.041(9)
C69 0.055(8) 0.107(11) 0.138(13) 0.000(11) -0.010(9) -0.009(7)
C70 0.059(9) 0.069(10) 0.45(5) 0.058(17) -0.050(17) -0.014(8)
C71 0.067(9) 0.057(8) 0.155(15) 0.004(10) 0.010(10) -0.007(7)
C72 0.082(10) 0.072(9) 0.071(8) 0.001(7) 0.011(7) 0.023(8)
C73 0.117(12) 0.087(10) 0.081(10) 0.022(9) 0.023(10) 0.016(9)
C74 0.158(18) 0.108(14) 0.086(11) 0.028(10) -0.001(12) 0.046(13)
C75 0.137(14) 0.085(10) 0.056(7) 0.004(7) -0.016(8) 0.038(10)
C76 0.071(8) 0.097(10) 0.044(6) -0.003(7) 0.001(6) 0.021(7)
C77 0.066(8) 0.088(10) 0.067(7) -0.021(7) -0.013(7) 0.009(7)
C78 0.086(11) 0.103(13) 0.128(13) -0.004(11) -0.027(10) 0.007(10)
C79 0.065(8) 0.081(9) 0.057(7) -0.019(6) -0.005(6) -0.013(6)
C80 0.138(13) 0.087(10) 0.072(9) -0.022(8) 0.042(9) -0.009(9)
C81 0.070(8) 0.066(8) 0.074(8) -0.004(6) -0.019(7) -0.013(6)
C82 0.100(10) 0.082(9) 0.070(7) -0.016(7) -0.016(7) -0.044(8)
C83 0.091(11) 0.101(12) 0.070(8) 0.001(8) -0.005(8) -0.012(10)
C84 0.148(17) 0.087(12) 0.082(10) -0.014(9) 0.002(11) -0.029(12)
C85 0.124(15) 0.118(15) 0.094(11) 0.010(11) -0.011(11) -0.036(13)
C86 0.083(11) 0.108(13) 0.086(10) -0.005(9) 0.010(8) -0.019(9)
C87 0.128(14) 0.092(11) 0.063(8) -0.011(8) 0.001(9) -0.023(11)
C88 0.114(12) 0.074(10) 0.084(9) 0.008(8) 0.013(9) -0.005(9)
C89 0.20(2) 0.110(14) 0.153(18) 0.026(13) 0.036(17) 0.040(16)

loop_
_atom_type_symbol
_atom_type_description
_atom_type_scat_dispersion_real
_atom_type_scat_dispersion_imag
_atom_type_scat_source
C C 0.0033 0.0016
;
International Tables for Crystallography
(Vol. C, Tables 4.2.6.8 and 6.1.1.4)
;
H H 0.0000 0.0000
;
International Tables for Crystallography
(Vol. C, Table 6.1.1.4)
;
Eu Eu -0.1578 3.6682
;
International Tables for Crystallography
(Vol. C, Tables 4.2.6.8 and 6.1.1.4)
;
F F 0.0171 0.0103
;
International Tables for Crystallography
(Vol. C, Tables 4.2.6.8 and 6.1.1.4)
;
N N 0.0061 0.0033
;
International Tables for Crystallography
(Vol. C, Tables 4.2.6.8 and 6.1.1.4)
;
O O 0.0106 0.0060
;
International Tables for Crystallography
(Vol. C, Tables 4.2.6.8 and 6.1.1.4)
;

loop_
_geom_angle_atom_site_label_1
_geom_angle_atom_site_label_2
_geom_angle_atom_site_label_3
_geom_angle
_geom_angle_site_symmetry_1
_geom_angle_site_symmetry_3
_geom_angle_publ_flag
O10 Eu1 O9 74.3(2) . . ?
O10 Eu1 O4 72.5(2) . . ?
O9 Eu1 O4 71.7(3) . . ?
O10 Eu1 O7 73.5(2) . 3_655 ?
O9 Eu1 O7 136.8(2) . 3_655 ?
O4 Eu1 O7 123.1(2) . 3_655 ?
O10 Eu1 O8 72.2(2) . 3_655 ?
O9 Eu1 O8 74.6(2) . 3_655 ?
O4 Eu1 O8 136.3(2) . 3_655 ?
O7 Eu1 O8 68.7(2) 3_655 3_655 ?
O10 Eu1 O3 141.9(2) . . ?
O9 Eu1 O3 91.0(2) . . ?
O4 Eu1 O3 69.5(2) . . ?
O7 Eu1 O3 131.7(2) 3_655 . ?
O8 Eu1 O3 138.3(2) 3_655 . ?
O10 Eu1 N3 136.0(3) . . ?
O9 Eu1 N3 80.2(3) . . ?
O4 Eu1 N3 131.5(3) . . ?
O7 Eu1 N3 104.5(2) 3_655 . ?
O8 Eu1 N3 66.7(3) 3_655 . ?
O3 Eu1 N3 72.4(2) . . ?
O10 Eu1 N2 140.6(2) . . ?
O9 Eu1 N2 142.1(3) . . ?
O4 Eu1 N2 124.2(3) . . ?
O7 Eu1 N2 67.8(2) 3_655 . ?
O8 Eu1 N2 99.5(3) 3_655 . ?
O3 Eu1 N2 68.4(2) . . ?
N3 Eu1 N2 63.7(3) . . ?
O10 Eu1 N1 96.3(3) . . ?
O9 Eu1 N1 143.3(3) . . ?
O4 Eu1 N1 71.6(3) . . ?
O7 Eu1 N1 68.4(2) 3_655 . ?
O8 Eu1 N1 137.2(2) 3_655 . ?
O3 Eu1 N1 74.6(2) . . ?
N3 Eu1 N1 124.5(3) . . ?
N2 Eu1 N1 63.2(3) . . ?
O5 Eu2 O6 75.2(2) . . ?
O5 Eu2 O12 140.2(2) . . ?
O6 Eu2 O12 86.9(3) . . ?
O5 Eu2 O13 73.4(2) . 4_565 ?
O6 Eu2 O13 136.8(2) . 4_565 ?
O12 Eu2 O13 135.7(2) . 4_565 ?
O5 Eu2 O14 71.5(2) . 4_565 ?
O6 Eu2 O14 72.9(3) . 4_565 ?
O12 Eu2 O14 136.6(2) . 4_565 ?
O13 Eu2 O14 69.5(2) 4_565 4_565 ?
O5 Eu2 O11 71.2(2) . . ?
O6 Eu2 O11 71.8(2) . . ?
O12 Eu2 O11 69.5(2) . . ?
O13 Eu2 O11 123.0(2) 4_565 . ?
O14 Eu2 O11 133.6(2) 4_565 . ?
O5 Eu2 N6 135.4(3) . . ?
O6 Eu2 N6 82.1(3) . . ?
O12 Eu2 N6 74.3(3) . . ?
O13 Eu2 N6 100.4(3) 4_565 . ?
O14 Eu2 N6 65.3(3) 4_565 . ?
O11 Eu2 N6 136.0(3) . . ?
O5 Eu2 N5 139.6(3) . . ?
O6 Eu2 N5 142.0(3) . . ?
O12 Eu2 N5 72.2(3) . . ?
O13 Eu2 N5 67.1(2) 4_565 . ?
O14 Eu2 N5 100.8(3) 4_565 . ?
O11 Eu2 N5 125.6(3) . . ?
N6 Eu2 N5 62.0(3) . . ?
O5 Eu2 N4 95.4(3) . . ?
O6 Eu2 N4 142.7(3) . . ?
O12 Eu2 N4 77.6(3) . . ?
O13 Eu2 N4 69.6(3) 4_565 . ?
O14 Eu2 N4 139.1(3) 4_565 . ?
O11 Eu2 N4 71.0(3) . . ?
N6 Eu2 N4 124.4(3) . . ?
N5 Eu2 N4 64.0(3) . . ?
C6 O1 C5 101.0(13) . . ?
C12 O2 C13 102.4(9) . . ?
C21 O3 Eu1 134.2(6) . . ?
C23 O4 Eu1 139.3(6) . . ?
C30 O5 Eu2 133.4(6) . . ?
C32 O6 Eu2 131.2(6) . . ?
C36 O7 Eu1 136.2(6) . 4_565 ?
C38 O8 Eu1 133.9(7) . 4_565 ?
C45 O9 Eu1 130.5(6) . . ?
C47 O10 Eu1 135.1(6) . . ?
C54 O11 Eu2 138.8(6) . . ?
C56 O12 Eu2 136.7(6) . . ?
C60 O13 Eu2 134.6(6) . 3_655 ?
C62 O14 Eu2 133.3(6) . 3_655 ?
C71 O15 C70 103.9(14) . . ?
C77 O16 C78 103.4(11) . . ?
C6 N1 C4 106.1(12) . . ?
C6 N1 Eu1 116.5(8) . . ?
C4 N1 Eu1 137.4(10) . . ?
C7 N2 C11 120.7(10) . . ?
C7 N2 Eu1 119.0(8) . . ?
C11 N2 Eu1 120.2(8) . . ?
C12 N3 C14 107.0(9) . . ?
C12 N3 Eu1 116.6(8) . . ?
C14 N3 Eu1 135.6(7) . . ?
C71 N4 C69 106.3(12) . . ?
C71 N4 Eu2 116.5(9) . . ?
C69 N4 Eu2 137.1(9) . . ?
C76 N5 C72 117.6(11) . . ?
C76 N5 Eu2 121.9(8) . . ?
C72 N5 Eu2 120.3(8) . . ?
C77 N6 C79 104.7(10) . . ?
C77 N6 Eu2 119.6(8) . . ?
C79 N6 Eu2 133.3(7) . . ?
C4 C2 C3A 111(2) . . ?
C4 C2 C1A 115(2) . . ?
C3A C2 C1A 117(3) . . ?
C4 C2 C3B 121.8(19) . . ?
C4 C2 C1B 128.2(18) . . ?
C3B C2 C1B 101(3) . . ?
N1 C4 C5 103.8(13) . . ?
N1 C4 C2 116.6(13) . . ?
C5 C4 C2 109.0(18) . . ?
N1 C4 H4 109.1 . . ?
C5 C4 H4 109.1 . . ?
C2 C4 H4 109.1 . . ?
C4 C5 O1 107.7(15) . . ?
C4 C5 H5A 110.2 . . ?
O1 C5 H5A 110.2 . . ?
C4 C5 H5B 110.2 . . ?
O1 C5 H5B 110.2 . . ?
H5A C5 H5B 108.5 . . ?
N1 C6 O1 120.7(13) . . ?
N1 C6 C7 122.5(12) . . ?
O1 C6 C7 116.5(13) . . ?
N2 C7 C6 117.7(11) . . ?
N2 C7 C8 121.6(12) . . ?
C6 C7 C8 120.5(13) . . ?
C9 C8 C7 116.4(13) . . ?
C9 C8 H8 121.8 . . ?
C7 C8 H8 121.8 . . ?
C10 C9 C8 120.2(13) . . ?
C10 C9 H9 119.9 . . ?
C8 C9 H9 119.9 . . ?
C9 C10 C11 120.0(13) . . ?
C9 C10 H10 120.0 . . ?
C11 C10 H10 120.0 . . ?
N2 C11 C10 120.9(12) . . ?
N2 C11 C12 112.2(10) . . ?
C10 C11 C12 126.8(11) . . ?
N3 C12 O2 118.6(11) . . ?
N3 C12 C11 125.4(11) . . ?
O2 C12 C11 116.0(10) . . ?
O2 C13 C14 106.4(10) . . ?
O2 C13 H13A 110.4 . . ?
C14 C13 H13A 110.4 . . ?
O2 C13 H13B 110.4 . . ?
C14 C13 H13B 110.4 . . ?
H13A C13 H13B 108.6 . . ?
N3 C14 C13 102.6(10) . . ?
N3 C14 C16 111.4(11) . . ?
C13 C14 C16 118.5(11) . . ?
N3 C14 H14 108.0 . . ?
C13 C14 H14 108.0 . . ?
C16 C14 H14 108.0 . . ?
C16 C15 H15A 109.5 . . ?
C16 C15 H15B 109.5 . . ?
H15A C15 H15B 109.5 . . ?
C16 C15 H15C 109.5 . . ?
H15A C15 H15C 109.5 . . ?
H15B C15 H15C 109.5 . . ?
C17 C16 C15 111.7(14) . . ?
C17 C16 C14 110.6(15) . . ?
C15 C16 C14 111.4(13) . . ?
C17 C16 H16 107.6 . . ?
C15 C16 H16 107.6 . . ?
C14 C16 H16 107.6 . . ?
C16 C17 H17A 109.5 . . ?
C16 C17 H17B 109.5 . . ?
H17A C17 H17B 109.5 . . ?
C16 C17 H17C 109.5 . . ?
H17A C17 H17C 109.5 . . ?
H17B C17 H17C 109.5 . . ?
F3 C18 F2 111.3(13) . . ?
F3 C18 F1 109.0(11) . . ?
F2 C18 F1 105.2(13) . . ?
F3 C18 C19 112.4(13) . . ?
F2 C18 C19 109.2(11) . . ?
F1 C18 C19 109.4(11) . . ?
F4 C19 F5 107.4(10) . . ?
F4 C19 C20 108.6(10) . . ?
F5 C19 C20 108.9(9) . . ?
F4 C19 C18 105.8(10) . . ?
F5 C19 C18 107.3(11) . . ?
C20 C19 C18 118.4(11) . . ?
F6 C20 F7 107.7(8) . . ?
F6 C20 C21 111.7(9) . . ?
F7 C20 C21 113.1(9) . . ?
F6 C20 C19 105.8(9) . . ?
F7 C20 C19 104.7(9) . . ?
C21 C20 C19 113.2(9) . . ?
O3 C21 C22 128.3(9) . . ?
O3 C21 C20 111.7(9) . . ?
C22 C21 C20 120.0(9) . . ?
C23 C22 C21 122.7(9) . . ?
C23 C22 H22 118.7 . . ?
C21 C22 H22 118.7 . . ?
O4 C23 C22 123.8(9) . . ?
O4 C23 C24 115.8(8) . . ?
C22 C23 C24 120.4(9) . . ?
C29 C24 C25 118.8(8) . . ?
C29 C24 C23 122.8(8) . . ?
C25 C24 C23 118.4(8) . . ?
C26 C25 C24 120.1(9) . . ?
C26 C25 H25 119.9 . . ?
C24 C25 H25 119.9 . . ?
C25 C26 C27 118.5(8) . . ?
C25 C26 C30 121.9(8) . . ?
C27 C26 C30 119.6(8) . . ?
C28 C27 C26 122.8(9) . . ?
C28 C27 H27 118.6 . . ?
C26 C27 H27 118.6 . . ?
C27 C28 C29 119.0(9) . . ?
C27 C28 C36 122.4(8) . . ?
C29 C28 C36 118.5(8) . . ?
C28 C29 C24 120.6(9) . . ?
C28 C29 H29 119.7 . . ?
C24 C29 H29 119.7 . . ?
O5 C30 C31 126.2(8) . . ?
O5 C30 C26 115.3(8) . . ?
C31 C30 C26 118.4(8) . . ?
C32 C31 C30 122.6(9) . . ?
C32 C31 H31 118.7 . . ?
C30 C31 H31 118.7 . . ?
O6 C32 C31 130.0(9) . . ?
O6 C32 C33 114.3(9) . . ?
C31 C32 C33 115.7(10) . . ?
F9 C33 F8 106.6(9) . . ?
F9 C33 C34 106.3(10) . . ?
F8 C33 C34 106.4(9) . . ?
F9 C33 C32 113.0(9) . . ?
F8 C33 C32 109.2(9) . . ?
C34 C33 C32 114.8(10) . . ?
F11 C34 F10 104.1(10) . . ?
F11 C34 C35 106.8(12) . . ?
F10 C34 C35 109.1(10) . . ?
F11 C34 C33 106.6(9) . . ?
F10 C34 C33 108.1(11) . . ?
C35 C34 C33 120.8(11) . . ?
F12 C35 F14 109.7(13) . . ?
F12 C35 F13 108.1(11) . . ?
F14 C35 F13 103.0(10) . . ?
F12 C35 C34 115.9(12) . . ?
F14 C35 C34 110.3(11) . . ?
F13 C35 C34 109.0(12) . . ?
O7 C36 C37 121.9(9) . . ?
O7 C36 C28 119.0(8) . . ?
C37 C36 C28 118.9(8) . . ?
C38 C37 C36 122.8(9) . . ?
C38 C37 H37 118.6 . . ?
C36 C37 H37 118.6 . . ?
O8 C38 C37 127.6(10) . . ?
O8 C38 C39 115.8(10) . . ?
C37 C38 C39 116.5(10) . . ?
F15 C39 F16 104.1(11) . . ?
F15 C39 C40 111.5(13) . . ?
F16 C39 C40 106.1(11) . . ?
F15 C39 C38 112.8(10) . . ?
F16 C39 C38 108.3(10) . . ?
C40 C39 C38 113.4(11) . . ?
F18 C40 F17 107.7(14) . . ?
F18 C40 C39 114.9(14) . . ?
F17 C40 C39 105.4(12) . . ?
F18 C40 C41 108.9(14) . . ?
F17 C40 C41 102.7(15) . . ?
C39 C40 C41 116.2(14) . . ?
F21 C41 F19 108(2) . . ?
F21 C41 F20 105(2) . . ?
F19 C41 F20 109.5(18) . . ?
F21 C41 C40 112.2(17) . . ?
F19 C41 C40 111.3(18) . . ?
F20 C41 C40 110.0(19) . . ?
F24 C42 F23 127(4) . . ?
F24 C42 F22 112(2) . . ?
F23 C42 F22 98(2) . . ?
F24 C42 C43 116(2) . . ?
F23 C42 C43 101(2) . . ?
F22 C42 C43 98(3) . . ?
F25 C43 F26 105(2) . . ?
F25 C43 C44 113.9(14) . . ?
F26 C43 C44 102.7(14) . . ?
F25 C43 C42 114.5(17) . . ?
F26 C43 C42 108.5(15) . . ?
C44 C43 C42 111.1(19) . . ?
F28 C44 F27 106.9(11) . . ?
F28 C44 C43 109.2(13) . . ?
F27 C44 C43 103.9(12) . . ?
F28 C44 C45 112.0(10) . . ?
F27 C44 C45 110.9(11) . . ?
C43 C44 C45 113.4(13) . . ?
O9 C45 C46 130.7(10) . . ?
O9 C45 C44 112.1(9) . . ?
C46 C45 C44 117.2(10) . . ?
C45 C46 C47 122.4(9) . . ?
C45 C46 H46 118.8 . . ?
C47 C46 H46 118.8 . . ?
O10 C47 C46 124.8(9) . . ?
O10 C47 C48 117.8(8) . . ?
C46 C47 C48 117.3(9) . . ?
C49 C48 C53 120.1(9) . . ?
C49 C48 C47 123.6(8) . . ?
C53 C48 C47 116.2(8) . . ?
C48 C49 C50 122.0(9) . . ?
C48 C49 H49 119.0 . . ?
C50 C49 H49 119.0 . . ?
C51 C50 C49 117.8(9) . . ?
C51 C50 C54 122.9(9) . . ?
C49 C50 C54 119.3(9) . . ?
C52 C51 C50 121.5(8) . . ?
C52 C51 H51 119.2 . . ?
C50 C51 H51 119.2 . . ?
C51 C52 C53 117.6(9) . . ?
C51 C52 C60 120.6(8) . . ?
C53 C52 C60 121.8(9) . . ?
C48 C53 C52 120.9(9) . . ?
C48 C53 H53 119.5 . . ?
C52 C53 H53 119.5 . . ?
O11 C54 C55 122.3(9) . . ?
O11 C54 C50 116.5(9) . . ?
C55 C54 C50 121.1(10) . . ?
C56 C55 C54 122.7(10) . . ?
C56 C55 H55 118.6 . . ?
C54 C55 H55 118.6 . . ?
O12 C56 C55 128.4(9) . . ?
O12 C56 C57 113.0(9) . . ?
C55 C56 C57 118.6(10) . . ?
F29 C57 F30 107.7(11) . . ?
F29 C57 C56 110.8(9) . . ?
F30 C57 C56 113.1(10) . . ?
F29 C57 C58 99.4(13) . . ?
F30 C57 C58 105.5(11) . . ?
C56 C57 C58 119.0(12) . . ?
F31 C58 C59 104.5(17) . . ?
F31 C58 C57 113.1(12) . . ?
C59 C58 C57 119.7(17) . . ?
F31 C58 F32 112.0(14) . . ?
C59 C58 F32 96.5(15) . . ?
C57 C58 F32 109.9(15) . . ?
F33 C59 F34 102.3(17) . . ?
F33 C59 F35 117(2) . . ?
F34 C59 F35 113.4(17) . . ?
F33 C59 C58 109.8(17) . . ?
F34 C59 C58 113.7(19) . . ?
F35 C59 C58 100.8(18) . . ?
O13 C60 C61 125.0(10) . . ?
O13 C60 C52 116.0(9) . . ?
C61 C60 C52 119.0(9) . . ?
C62 C61 C60 122.5(10) . . ?
C62 C61 H61 118.7 . . ?
C60 C61 H61 118.7 . . ?
O14 C62 C61 128.0(10) . . ?
O14 C62 C63 112.4(9) . . ?
C61 C62 C63 119.6(10) . . ?
F37 C63 F36 107.1(9) . . ?
F37 C63 C62 110.0(9) . . ?
F36 C63 C62 111.8(9) . . ?
F37 C63 C64 107.4(9) . . ?
F36 C63 C64 106.8(10) . . ?
C62 C63 C64 113.5(10) . . ?
F39 C64 F38 108.7(12) . . ?
F39 C64 C65 105.8(11) . . ?
F38 C64 C65 106.5(10) . . ?
F39 C64 C63 109.5(10) . . ?
F38 C64 C63 108.3(10) . . ?
C65 C64 C63 117.7(12) . . ?
F41 C65 F42 114.2(12) . . ?
F41 C65 F40 106.3(15) . . ?
F42 C65 F40 103.2(11) . . ?
F41 C65 C64 111.6(11) . . ?
F42 C65 C64 111.5(14) . . ?
F40 C65 C64 109.5(11) . . ?
C66 C67 C68 116(3) . . ?
C66 C67 C69 120(3) . . ?
C68 C67 C69 94(2) . . ?
C66 C67 H67 108.6 . . ?
C68 C67 H67 108.6 . . ?
C69 C67 H67 108.6 . . ?
C67 C68 H68A 109.5 . . ?
C67 C68 H68B 109.5 . . ?
H68A C68 H68B 109.5 . . ?
C67 C68 H68C 109.5 . . ?
H68A C68 H68C 109.5 . . ?
H68B C68 H68C 109.5 . . ?
N4 C69 C70 102.0(13) . . ?
N4 C69 C67 109.4(14) . . ?
C70 C69 C67 129.1(18) . . ?
N4 C69 H69 104.7 . . ?
C70 C69 H69 104.7 . . ?
C67 C69 H69 104.7 . . ?
O15 C70 C69 105.9(12) . . ?
O15 C70 H70A 110.6 . . ?
C69 C70 H70A 110.6 . . ?
O15 C70 H70B 110.6 . . ?
C69 C70 H70B 110.6 . . ?
H70A C70 H70B 108.7 . . ?
N4 C71 O15 120.4(16) . . ?
N4 C71 C72 124.3(13) . . ?
O15 C71 C72 115.3(15) . . ?
N5 C72 C73 123.7(14) . . ?
N5 C72 C71 114.2(11) . . ?
C73 C72 C71 122.1(15) . . ?
C74 C73 C72 119.1(16) . . ?
C74 C73 H73 120.4 . . ?
C72 C73 H73 120.4 . . ?
C73 C74 C75 117.9(15) . . ?
C73 C74 H74 121.0 . . ?
C75 C74 H74 121.0 . . ?
C76 C75 C74 118.8(16) . . ?
C76 C75 H75 120.6 . . ?
C74 C75 H75 120.6 . . ?
N5 C76 C75 122.7(14) . . ?
N5 C76 C77 111.7(10) . . ?
C75 C76 C77 125.6(14) . . ?
N6 C77 O16 120.9(13) . . ?
N6 C77 C76 122.3(11) . . ?
O16 C77 C76 116.7(12) . . ?
O16 C78 C79 103.8(12) . . ?
O16 C78 H78A 111.0 . . ?
C79 C78 H78A 111.0 . . ?
O16 C78 H78B 111.0 . . ?
C79 C78 H78B 111.0 . . ?
H78A C78 H78B 109.0 . . ?
N6 C79 C78 105.6(11) . . ?
N6 C79 C81 108.5(9) . . ?
C78 C79 C81 115.6(11) . . ?
N6 C79 H79 109.0 . . ?
C78 C79 H79 109.0 . . ?
C81 C79 H79 109.0 . . ?
C81 C80 H80A 109.5 . . ?
C81 C80 H80B 109.5 . . ?
H80A C80 H80B 109.5 . . ?
C81 C80 H80C 109.5 . . ?
H80A C80 H80C 109.5 . . ?
H80B C80 H80C 109.5 . . ?
C80 C81 C82 111.4(11) . . ?
C80 C81 C79 111.2(11) . . ?
C82 C81 C79 109.8(11) . . ?
C80 C81 H81 108.1 . . ?
C82 C81 H81 108.1 . . ?
C79 C81 H81 108.1 . . ?
C81 C82 H82A 109.5 . . ?
C81 C82 H82B 109.5 . . ?
H82A C82 H82B 109.5 . . ?
C81 C82 H82C 109.5 . . ?
H82A C82 H82C 109.5 . . ?
H82B C82 H82C 109.5 . . ?
C84 C83 C88 116.8(16) . . ?
C84 C83 C89 121.5(17) . . ?
C88 C83 C89 121.7(16) . . ?
C85 C84 C83 121.3(17) . . ?
C85 C84 H84 119.4 . . ?
C83 C84 H84 119.4 . . ?
C86 C85 C84 121.0(18) . . ?
C86 C85 H85 119.5 . . ?
C84 C85 H85 119.5 . . ?
C87 C86 C85 119.3(17) . . ?
C87 C86 H86 120.3 . . ?
C85 C86 H86 120.3 . . ?
C86 C87 C88 122.0(16) . . ?
C86 C87 H87 119.0 . . ?
C88 C87 H87 119.0 . . ?
C83 C88 C87 119.6(16) . . ?
C83 C88 H88 120.2 . . ?
C87 C88 H88 120.2 . . ?
C83 C89 H89A 109.5 . . ?
C83 C89 H89B 109.5 . . ?
H89A C89 H89B 109.5 . . ?
C83 C89 H89C 109.5 . . ?
H89A C89 H89C 109.5 . . ?
H89B C89 H89C 109.5 . . ?

loop_
_geom_bond_atom_site_label_1
_geom_bond_atom_site_label_2
_geom_bond_distance
_geom_bond_site_symmetry_2
_geom_bond_publ_flag
Eu1 O10 2.367(7) . ?
Eu1 O9 2.368(7) . ?
Eu1 O4 2.408(7) . ?
Eu1 O7 2.415(6) 3_655 ?
Eu1 O8 2.427(7) 3_655 ?
Eu1 O3 2.428(7) . ?
Eu1 N3 2.551(8) . ?
Eu1 N2 2.581(9) . ?
Eu1 N1 2.651(10) . ?
Eu2 O5 2.358(6) . ?
Eu2 O6 2.362(7) . ?
Eu2 O12 2.390(7) . ?
Eu2 O13 2.431(7) 4_565 ?
Eu2 O14 2.439(7) 4_565 ?
Eu2 O11 2.460(7) . ?
Eu2 N6 2.542(8) . ?
Eu2 N5 2.585(8) . ?
Eu2 N4 2.633(10) . ?
F1 C18 1.343(16) . ?
F2 C18 1.330(15) . ?
F3 C18 1.253(15) . ?
F4 C19 1.335(13) . ?
F5 C19 1.335(14) . ?
F6 C20 1.333(12) . ?
F7 C20 1.360(11) . ?
F8 C33 1.368(12) . ?
F9 C33 1.350(13) . ?
F10 C34 1.377(13) . ?
F11 C34 1.358(13) . ?
F12 C35 1.261(14) . ?
F13 C35 1.397(14) . ?
F14 C35 1.363(15) . ?
F15 C39 1.304(14) . ?
F16 C39 1.413(14) . ?
F17 C40 1.378(17) . ?
F18 C40 1.222(17) . ?
F19 C41 1.31(2) . ?
F20 C41 1.37(2) . ?
F21 C41 1.28(2) . ?
F22 C42 1.39(3) . ?
F23 C42 1.29(2) . ?
F24 C42 1.09(4) . ?
F25 C43 1.30(2) . ?
F26 C43 1.43(2) . ?
F27 C44 1.357(15) . ?
F28 C44 1.330(14) . ?
F29 C57 1.348(14) . ?
F30 C57 1.363(12) . ?
F31 C58 1.375(17) . ?
F32 C58 1.531(18) . ?
F33 C59 1.370(19) . ?
F34 C59 1.38(2) . ?
F35 C59 1.38(2) . ?
F36 C63 1.358(14) . ?
F37 C63 1.348(12) . ?
F38 C64 1.344(13) . ?
F39 C64 1.315(15) . ?
F40 C65 1.367(16) . ?
F41 C65 1.288(16) . ?
F42 C65 1.305(16) . ?
O1 C6 1.355(16) . ?
O1 C5 1.48(2) . ?
O2 C12 1.358(13) . ?
O2 C13 1.432(16) . ?
O3 C21 1.267(11) . ?
O4 C23 1.272(11) . ?
O5 C30 1.277(11) . ?
O6 C32 1.256(12) . ?
O7 C36 1.263(10) . ?
O8 C38 1.232(12) . ?
O9 C45 1.252(12) . ?
O10 C47 1.250(11) . ?
O11 C54 1.261(12) . ?
O12 C56 1.260(12) . ?
O13 C60 1.255(11) . ?
O14 C62 1.266(12) . ?
O15 C71 1.345(16) . ?
O15 C70 1.41(2) . ?
O16 C77 1.361(15) . ?
O16 C78 1.482(18) . ?
N1 C6 1.274(15) . ?
N1 C4 1.467(15) . ?
N2 C7 1.336(15) . ?
N2 C11 1.337(13) . ?
N3 C12 1.269(14) . ?
N3 C14 1.438(15) . ?
N4 C71 1.243(18) . ?
N4 C69 1.474(16) . ?
N5 C76 1.329(15) . ?
N5 C72 1.331(16) . ?
N6 C77 1.264(15) . ?
N6 C79 1.483(14) . ?
C1A C2 1.52(2) . ?
C3A C2 1.50(3) . ?
C1B C2 1.53(3) . ?
C3B C2 1.53(2) . ?
C2 C4 1.481(19) . ?
C4 C5 1.47(3) . ?
C4 H4 1.0000 . ?
C5 H5A 0.9900 . ?
C5 H5B 0.9900 . ?
C6 C7 1.433(17) . ?
C7 C8 1.438(17) . ?
C8 C9 1.408(19) . ?
C8 H8 0.9500 . ?
C9 C10 1.362(19) . ?
C9 H9 0.9500 . ?
C10 C11 1.400(16) . ?
C10 H10 0.9500 . ?
C11 C12 1.458(17) . ?
C13 C14 1.501(16) . ?
C13 H13A 0.9900 . ?
C13 H13B 0.9900 . ?
C14 C16 1.517(18) . ?
C14 H14 1.0000 . ?
C15 C16 1.50(2) . ?
C15 H15A 0.9800 . ?
C15 H15B 0.9800 . ?
C15 H15C 0.9800 . ?
C16 C17 1.48(2) . ?
C16 H16 1.0000 . ?
C17 H17A 0.9800 . ?
C17 H17B 0.9800 . ?
C17 H17C 0.9800 . ?
C18 C19 1.543(17) . ?
C19 C20 1.542(16) . ?
C20 C21 1.521(15) . ?
C21 C22 1.378(14) . ?
C22 C23 1.378(13) . ?
C22 H22 0.9500 . ?
C23 C24 1.494(12) . ?
C24 C29 1.407(13) . ?
C24 C25 1.415(13) . ?
C25 C26 1.395(13) . ?
C25 H25 0.9500 . ?
C26 C27 1.396(13) . ?
C26 C30 1.484(13) . ?
C27 C28 1.358(12) . ?
C27 H27 0.9500 . ?
C28 C29 1.397(13) . ?
C28 C36 1.489(13) . ?
C29 H29 0.9500 . ?
C30 C31 1.409(13) . ?
C31 C32 1.394(13) . ?
C31 H31 0.9500 . ?
C32 C33 1.540(15) . ?
C33 C34 1.532(17) . ?
C34 C35 1.457(19) . ?
C36 C37 1.419(13) . ?
C37 C38 1.388(14) . ?
C37 H37 0.9500 . ?
C38 C39 1.540(16) . ?
C39 C40 1.474(19) . ?
C40 C41 1.54(2) . ?
C42 C43 1.62(3) . ?
C43 C44 1.50(2) . ?
C44 C45 1.534(16) . ?
C45 C46 1.389(14) . ?
C46 C47 1.427(13) . ?
C46 H46 0.9500 . ?
C47 C48 1.508(13) . ?
C48 C49 1.336(13) . ?
C48 C53 1.393(13) . ?
C49 C50 1.406(13) . ?
C49 H49 0.9500 . ?
C50 C51 1.404(14) . ?
C50 C54 1.476(13) . ?
C51 C52 1.393(13) . ?
C51 H51 0.9500 . ?
C52 C53 1.409(13) . ?
C52 C60 1.495(14) . ?
C53 H53 0.9500 . ?
C54 C55 1.429(14) . ?
C55 C56 1.370(14) . ?
C55 H55 0.9500 . ?
C56 C57 1.506(14) . ?
C57 C58 1.525(18) . ?
C58 C59 1.43(2) . ?
C60 C61 1.400(14) . ?
C61 C62 1.371(14) . ?
C61 H61 0.9500 . ?
C62 C63 1.522(15) . ?
C63 C64 1.549(17) . ?
C64 C65 1.517(18) . ?
C66 C67 1.51(3) . ?
C67 C68 1.52(2) . ?
C67 C69 1.63(2) . ?
C67 H67 1.0000 . ?
C68 H68A 0.9800 . ?
C68 H68B 0.9800 . ?
C68 H68C 0.9800 . ?
C69 C70 1.53(2) . ?
C69 H69 1.0000 . ?
C70 H70A 0.9900 . ?
C70 H70B 0.9900 . ?
C71 C72 1.51(2) . ?
C72 C73 1.378(18) . ?
C73 C74 1.38(2) . ?
C73 H73 0.9500 . ?
C74 C75 1.40(2) . ?
C74 H74 0.9500 . ?
C75 C76 1.394(17) . ?
C75 H75 0.9500 . ?
C76 C77 1.468(19) . ?
C78 C79 1.511(18) . ?
C78 H78A 0.9900 . ?
C78 H78B 0.9900 . ?
C79 C81 1.539(17) . ?
C79 H79 1.0000 . ?
C80 C81 1.505(17) . ?
C80 H80A 0.9800 . ?
C80 H80B 0.9800 . ?
C80 H80C 0.9800 . ?
C81 C82 1.522(16) . ?
C81 H81 1.0000 . ?
C82 H82A 0.9800 . ?
C82 H82B 0.9800 . ?
C82 H82C 0.9800 . ?
C83 C84 1.40(2) . ?
C83 C88 1.40(2) . ?
C83 C89 1.48(2) . ?
C84 C85 1.37(2) . ?
C84 H84 0.9500 . ?
C85 C86 1.37(2) . ?
C85 H85 0.9500 . ?
C86 C87 1.33(2) . ?
C86 H86 0.9500 . ?
C87 C88 1.41(2) . ?
C87 H87 0.9500 . ?
C88 H88 0.9500 . ?
C89 H89A 0.9800 . ?
C89 H89B 0.9800 . ?
C89 H89C 0.9800 . ?

loop_
_geom_torsion_atom_site_label_1
_geom_torsion_atom_site_label_2
_geom_torsion_atom_site_label_3
_geom_torsion_atom_site_label_4
_geom_torsion
_geom_torsion_site_symmetry_1
_geom_torsion_site_symmetry_2
_geom_torsion_site_symmetry_3
_geom_torsion_site_symmetry_4
_geom_torsion_publ_flag
C6 N1 C4 C5 6.7(17) . . . . ?
Eu1 N1 C4 C5 -175.8(12) . . . . ?
C6 N1 C4 C2 -113.1(18) . . . . ?
Eu1 N1 C4 C2 64(2) . . . . ?
C3A C2 C4 N1 -84(3) . . . . ?
C1A C2 C4 N1 52(3) . . . . ?
C3B C2 C4 N1 -150(3) . . . . ?
C1B C2 C4 N1 -10(4) . . . . ?
C3A C2 C4 C5 159(3) . . . . ?
C1A C2 C4 C5 -65(3) . . . . ?
C3B C2 C4 C5 93(3) . . . . ?
C1B C2 C4 C5 -127(3) . . . . ?
N1 C4 C5 O1 -8(2) . . . . ?
C2 C4 C5 O1 116.6(17) . . . . ?
C6 O1 C5 C4 7(2) . . . . ?
C4 N1 C6 O1 -2.8(17) . . . . ?
Eu1 N1 C6 O1 179.1(10) . . . . ?
C4 N1 C6 C7 -177.0(11) . . . . ?
Eu1 N1 C6 C7 5.0(16) . . . . ?
C5 O1 C6 N1 -2.5(19) . . . . ?
C5 O1 C6 C7 172.0(15) . . . . ?
C11 N2 C7 C6 173.0(10) . . . . ?
Eu1 N2 C7 C6 -11.0(12) . . . . ?
C11 N2 C7 C8 -1.9(15) . . . . ?
Eu1 N2 C7 C8 174.1(8) . . . . ?
N1 C6 C7 N2 3.9(17) . . . . ?
O1 C6 C7 N2 -170.5(11) . . . . ?
N1 C6 C7 C8 178.8(12) . . . . ?
O1 C6 C7 C8 4.4(17) . . . . ?
N2 C7 C8 C9 -2.3(16) . . . . ?
C6 C7 C8 C9 -177.0(11) . . . . ?
C7 C8 C9 C10 6.4(18) . . . . ?
C8 C9 C10 C11 -6.6(19) . . . . ?
C7 N2 C11 C10 2.0(15) . . . . ?
Eu1 N2 C11 C10 -174.0(8) . . . . ?
C7 N2 C11 C12 -174.3(9) . . . . ?
Eu1 N2 C11 C12 9.7(11) . . . . ?
C9 C10 C11 N2 2.3(17) . . . . ?
C9 C10 C11 C12 178.1(12) . . . . ?
C14 N3 C12 O2 -5.2(14) . . . . ?
Eu1 N3 C12 O2 165.9(7) . . . . ?
C14 N3 C12 C11 176.6(11) . . . . ?
Eu1 N3 C12 C11 -12.3(15) . . . . ?
C13 O2 C12 N3 -6.3(14) . . . . ?
C13 O2 C12 C11 172.1(10) . . . . ?
N2 C11 C12 N3 1.9(16) . . . . ?
C10 C11 C12 N3 -174.1(11) . . . . ?
N2 C11 C12 O2 -176.3(9) . . . . ?
C10 C11 C12 O2 7.6(17) . . . . ?
C12 O2 C13 C14 14.4(13) . . . . ?
C12 N3 C14 C13 13.6(13) . . . . ?
Eu1 N3 C14 C13 -155.0(9) . . . . ?
C12 N3 C14 C16 -114.1(12) . . . . ?
Eu1 N3 C14 C16 77.2(14) . . . . ?
O2 C13 C14 N3 -17.3(13) . . . . ?
O2 C13 C14 C16 105.8(14) . . . . ?
N3 C14 C16 C17 -169.6(12) . . . . ?
C13 C14 C16 C17 71.7(18) . . . . ?
N3 C14 C16 C15 65.5(15) . . . . ?
C13 C14 C16 C15 -53.1(18) . . . . ?
F3 C18 C19 F4 71.4(15) . . . . ?
F2 C18 C19 F4 -164.5(12) . . . . ?
F1 C18 C19 F4 -49.9(15) . . . . ?
F3 C18 C19 F5 -174.2(11) . . . . ?
F2 C18 C19 F5 -50.1(15) . . . . ?
F1 C18 C19 F5 64.5(14) . . . . ?
F3 C18 C19 C20 -50.5(16) . . . . ?
F2 C18 C19 C20 73.5(16) . . . . ?
F1 C18 C19 C20 -171.8(11) . . . . ?
F4 C19 C20 F6 -49.7(11) . . . . ?
F5 C19 C20 F6 -166.4(9) . . . . ?
C18 C19 C20 F6 70.8(13) . . . . ?
F4 C19 C20 F7 -163.4(9) . . . . ?
F5 C19 C20 F7 80.0(11) . . . . ?
C18 C19 C20 F7 -42.9(14) . . . . ?
F4 C19 C20 C21 73.0(12) . . . . ?
F5 C19 C20 C21 -43.7(13) . . . . ?
C18 C19 C20 C21 -166.5(11) . . . . ?
Eu1 O3 C21 C22 -15.4(16) . . . . ?
Eu1 O3 C21 C20 164.1(6) . . . . ?
F6 C20 C21 O3 48.5(12) . . . . ?
F7 C20 C21 O3 170.2(8) . . . . ?
C19 C20 C21 O3 -70.9(12) . . . . ?
F6 C20 C21 C22 -132.0(10) . . . . ?
F7 C20 C21 C22 -10.3(14) . . . . ?
C19 C20 C21 C22 108.6(11) . . . . ?
O3 C21 C22 C23 -1.5(17) . . . . ?
C20 C21 C22 C23 179.0(9) . . . . ?
Eu1 O4 C23 C22 -0.9(16) . . . . ?
Eu1 O4 C23 C24 -179.6(6) . . . . ?
C21 C22 C23 O4 9.6(16) . . . . ?
C21 C22 C23 C24 -171.7(9) . . . . ?
O4 C23 C24 C29 161.1(9) . . . . ?
C22 C23 C24 C29 -17.7(14) . . . . ?
O4 C23 C24 C25 -20.8(12) . . . . ?
C22 C23 C24 C25 160.4(9) . . . . ?
C29 C24 C25 C26 -1.5(13) . . . . ?
C23 C24 C25 C26 -179.6(8) . . . . ?
C24 C25 C26 C27 1.2(13) . . . . ?
C24 C25 C26 C30 -178.6(8) . . . . ?
C25 C26 C27 C28 1.4(14) . . . . ?
C30 C26 C27 C28 -178.7(8) . . . . ?
C26 C27 C28 C29 -3.7(14) . . . . ?
C26 C27 C28 C36 178.8(8) . . . . ?
C27 C28 C29 C24 3.3(13) . . . . ?
C36 C28 C29 C24 -179.1(8) . . . . ?
C25 C24 C29 C28 -0.8(13) . . . . ?
C23 C24 C29 C28 177.3(8) . . . . ?
Eu2 O5 C30 C31 4.7(14) . . . . ?
Eu2 O5 C30 C26 -178.8(6) . . . . ?
C25 C26 C30 O5 135.7(9) . . . . ?
C27 C26 C30 O5 -44.1(12) . . . . ?
C25 C26 C30 C31 -47.6(13) . . . . ?
C27 C26 C30 C31 132.6(9) . . . . ?
O5 C30 C31 C32 7.6(15) . . . . ?
C26 C30 C31 C32 -168.8(9) . . . . ?
Eu2 O6 C32 C31 -2.5(17) . . . . ?
Eu2 O6 C32 C33 178.6(7) . . . . ?
C30 C31 C32 O6 -8.8(17) . . . . ?
C30 C31 C32 C33 170.1(9) . . . . ?
O6 C32 C33 F9 164.3(9) . . . . ?
C31 C32 C33 F9 -14.8(14) . . . . ?
O6 C32 C33 F8 45.9(13) . . . . ?
C31 C32 C33 F8 -133.2(9) . . . . ?
O6 C32 C33 C34 -73.5(12) . . . . ?
C31 C32 C33 C34 107.4(11) . . . . ?
F9 C33 C34 F11 70.3(12) . . . . ?
F8 C33 C34 F11 -176.3(10) . . . . ?
C32 C33 C34 F11 -55.4(14) . . . . ?
F9 C33 C34 F10 -41.1(11) . . . . ?
F8 C33 C34 F10 72.3(11) . . . . ?
C32 C33 C34 F10 -166.8(9) . . . . ?
F9 C33 C34 C35 -167.7(10) . . . . ?
F8 C33 C34 C35 -54.3(14) . . . . ?
C32 C33 C34 C35 66.6(14) . . . . ?
F11 C34 C35 F12 56.5(15) . . . . ?
F10 C34 C35 F12 168.5(11) . . . . ?
C33 C34 C35 F12 -65.4(16) . . . . ?
F11 C34 C35 F14 -178.1(9) . . . . ?
F10 C34 C35 F14 -66.2(13) . . . . ?
C33 C34 C35 F14 60.0(14) . . . . ?
F11 C34 C35 F13 -65.7(12) . . . . ?
F10 C34 C35 F13 46.3(14) . . . . ?
C33 C34 C35 F13 172.4(9) . . . . ?
Eu1 O7 C36 C37 27.1(13) 4_565 . . . ?
Eu1 O7 C36 C28 -158.7(6) 4_565 . . . ?
C27 C28 C36 O7 146.4(9) . . . . ?
C29 C28 C36 O7 -31.1(12) . . . . ?
C27 C28 C36 C37 -39.2(13) . . . . ?
C29 C28 C36 C37 143.2(9) . . . . ?
O7 C36 C37 C38 0.6(15) . . . . ?
C28 C36 C37 C38 -173.6(9) . . . . ?
Eu1 O8 C38 C37 -18.6(16) 4_565 . . . ?
Eu1 O8 C38 C39 161.9(8) 4_565 . . . ?
C36 C37 C38 O8 -4.1(17) . . . . ?
C36 C37 C38 C39 175.4(10) . . . . ?
O8 C38 C39 F15 -157.8(11) . . . . ?
C37 C38 C39 F15 22.7(16) . . . . ?
O8 C38 C39 F16 -43.1(14) . . . . ?
C37 C38 C39 F16 137.4(11) . . . . ?
O8 C38 C39 C40 74.3(15) . . . . ?
C37 C38 C39 C40 -105.2(13) . . . . ?
F15 C39 C40 F18 171.7(13) . . . . ?
F16 C39 C40 F18 59.0(16) . . . . ?
C38 C39 C40 F18 -59.7(17) . . . . ?
F15 C39 C40 F17 -70.0(15) . . . . ?
F16 C39 C40 F17 177.3(12) . . . . ?
C38 C39 C40 F17 58.6(16) . . . . ?
F15 C39 C40 C41 42.9(19) . . . . ?
F16 C39 C40 C41 -69.8(18) . . . . ?
C38 C39 C40 C41 171.5(14) . . . . ?
F18 C40 C41 F21 163(2) . . . . ?
F17 C40 C41 F21 49(2) . . . . ?
C39 C40 C41 F21 -65(3) . . . . ?
F18 C40 C41 F19 -75(2) . . . . ?
F17 C40 C41 F19 170.8(18) . . . . ?
C39 C40 C41 F19 56(2) . . . . ?
F18 C40 C41 F20 46(2) . . . . ?
F17 C40 C41 F20 -68(2) . . . . ?
C39 C40 C41 F20 177.9(16) . . . . ?
F24 C42 C43 F25 -179(3) . . . . ?
F23 C42 C43 F25 -37(3) . . . . ?
F22 C42 C43 F25 62(2) . . . . ?
F24 C42 C43 F26 64(4) . . . . ?
F23 C42 C43 F26 -154(2) . . . . ?
F22 C42 C43 F26 -55(2) . . . . ?
F24 C42 C43 C44 -48(3) . . . . ?
F23 C42 C43 C44 93(2) . . . . ?
F22 C42 C43 C44 -167.0(16) . . . . ?
F25 C43 C44 F28 -167.4(14) . . . . ?
F26 C43 C44 F28 -54.4(18) . . . . ?
C42 C43 C44 F28 61.4(17) . . . . ?
F25 C43 C44 F27 78.8(18) . . . . ?
F26 C43 C44 F27 -168.2(14) . . . . ?
C42 C43 C44 F27 -52.3(17) . . . . ?
F25 C43 C44 C45 -42(2) . . . . ?
F26 C43 C44 C45 71.3(17) . . . . ?
C42 C43 C44 C45 -172.8(13) . . . . ?
Eu1 O9 C45 C46 -11.3(18) . . . . ?
Eu1 O9 C45 C44 171.1(8) . . . . ?
F28 C44 C45 O9 -145.8(12) . . . . ?
F27 C44 C45 O9 -26.5(15) . . . . ?
C43 C44 C45 O9 90.0(15) . . . . ?
F28 C44 C45 C46 36.2(17) . . . . ?
F27 C44 C45 C46 155.6(10) . . . . ?
C43 C44 C45 C46 -88.0(14) . . . . ?
O9 C45 C46 C47 -3.0(19) . . . . ?
C44 C45 C46 C47 174.4(10) . . . . ?
Eu1 O10 C47 C46 8.0(14) . . . . ?
Eu1 O10 C47 C48 -175.9(6) . . . . ?
C45 C46 C47 O10 5.0(16) . . . . ?
C45 C46 C47 C48 -171.1(9) . . . . ?
O10 C47 C48 C49 135.1(9) . . . . ?
C46 C47 C48 C49 -48.5(13) . . . . ?
O10 C47 C48 C53 -41.3(12) . . . . ?
C46 C47 C48 C53 135.1(9) . . . . ?
C53 C48 C49 C50 -1.7(14) . . . . ?
C47 C48 C49 C50 -178.0(8) . . . . ?
C48 C49 C50 C51 0.0(13) . . . . ?
C48 C49 C50 C54 179.5(8) . . . . ?
C49 C50 C51 C52 0.6(14) . . . . ?
C54 C50 C51 C52 -178.9(9) . . . . ?
C50 C51 C52 C53 0.4(14) . . . . ?
C50 C51 C52 C60 -179.8(8) . . . . ?
C49 C48 C53 C52 2.8(14) . . . . ?
C47 C48 C53 C52 179.4(8) . . . . ?
C51 C52 C53 C48 -2.2(13) . . . . ?
C60 C52 C53 C48 178.1(9) . . . . ?
Eu2 O11 C54 C55 -2.7(15) . . . . ?
Eu2 O11 C54 C50 174.6(6) . . . . ?
C51 C50 C54 O11 157.0(9) . . . . ?
C49 C50 C54 O11 -22.5(13) . . . . ?
C51 C50 C54 C55 -25.6(14) . . . . ?
C49 C50 C54 C55 154.9(9) . . . . ?
O11 C54 C55 C56 11.8(16) . . . . ?
C50 C54 C55 C56 -165.4(10) . . . . ?
Eu2 O12 C56 C55 -7.6(18) . . . . ?
Eu2 O12 C56 C57 175.9(8) . . . . ?
C54 C55 C56 O12 -7.3(18) . . . . ?
C54 C55 C56 C57 169.0(10) . . . . ?
O12 C56 C57 F29 58.7(13) . . . . ?
C55 C56 C57 F29 -118.1(11) . . . . ?
O12 C56 C57 F30 179.7(10) . . . . ?
C55 C56 C57 F30 2.9(16) . . . . ?
O12 C56 C57 C58 -55.5(16) . . . . ?
C55 C56 C57 C58 127.7(14) . . . . ?
F29 C57 C58 F31 -65.8(18) . . . . ?
F30 C57 C58 F31 -177.3(15) . . . . ?
C56 C57 C58 F31 54(2) . . . . ?
F29 C57 C58 C59 170.3(17) . . . . ?
F30 C57 C58 C59 59(2) . . . . ?
C56 C57 C58 C59 -69(2) . . . . ?
F29 C57 C58 F32 60.2(15) . . . . ?
F30 C57 C58 F32 -51.3(18) . . . . ?
C56 C57 C58 F32 -179.6(12) . . . . ?
F31 C58 C59 F33 53(2) . . . . ?
C57 C58 C59 F33 -179.4(15) . . . . ?
F32 C58 C59 F33 -62.1(19) . . . . ?
F31 C58 C59 F34 166.6(14) . . . . ?
C57 C58 C59 F34 -66(2) . . . . ?
F32 C58 C59 F34 51.8(18) . . . . ?
F31 C58 C59 F35 -71.7(16) . . . . ?
C57 C58 C59 F35 56(2) . . . . ?
F32 C58 C59 F35 173.5(13) . . . . ?
Eu2 O13 C60 C61 24.8(14) 3_655 . . . ?
Eu2 O13 C60 C52 -159.0(6) 3_655 . . . ?
C51 C52 C60 O13 -32.3(13) . . . . ?
C53 C52 C60 O13 147.5(9) . . . . ?
C51 C52 C60 C61 144.2(10) . . . . ?
C53 C52 C60 C61 -36.1(14) . . . . ?
O13 C60 C61 C62 2.1(16) . . . . ?
C52 C60 C61 C62 -174.0(9) . . . . ?
Eu2 O14 C62 C61 -11.9(16) 3_655 . . . ?
Eu2 O14 C62 C63 167.5(6) 3_655 . . . ?
C60 C61 C62 O14 -8.2(17) . . . . ?
C60 C61 C62 C63 172.5(10) . . . . ?
O14 C62 C63 F37 52.1(12) . . . . ?
C61 C62 C63 F37 -128.5(10) . . . . ?
O14 C62 C63 F36 170.9(8) . . . . ?
C61 C62 C63 F36 -9.7(14) . . . . ?
O14 C62 C63 C64 -68.3(11) . . . . ?
C61 C62 C63 C64 111.2(12) . . . . ?
F37 C63 C64 F39 -46.6(13) . . . . ?
F36 C63 C64 F39 -161.2(9) . . . . ?
C62 C63 C64 F39 75.2(12) . . . . ?
F37 C63 C64 F38 -165.0(10) . . . . ?
F36 C63 C64 F38 80.4(11) . . . . ?
C62 C63 C64 F38 -43.2(13) . . . . ?
F37 C63 C64 C65 74.1(13) . . . . ?
F36 C63 C64 C65 -40.4(13) . . . . ?
C62 C63 C64 C65 -164.1(11) . . . . ?
F39 C64 C65 F41 78.6(17) . . . . ?
F38 C64 C65 F41 -165.8(13) . . . . ?
C63 C64 C65 F41 -44.1(18) . . . . ?
F39 C64 C65 F42 -50.4(15) . . . . ?
F38 C64 C65 F42 65.2(15) . . . . ?
C63 C64 C65 F42 -173.1(10) . . . . ?
F39 C64 C65 F40 -163.9(12) . . . . ?
F38 C64 C65 F40 -48.3(16) . . . . ?
C63 C64 C65 F40 73.4(15) . . . . ?
C71 N4 C69 C70 8.1(17) . . . . ?
Eu2 N4 C69 C70 -175.6(11) . . . . ?
C71 N4 C69 C67 -131.2(16) . . . . ?
Eu2 N4 C69 C67 45.1(19) . . . . ?
C66 C67 C69 N4 -161(3) . . . . ?
C68 C67 C69 N4 77(2) . . . . ?
C66 C67 C69 C70 75(4) . . . . ?
C68 C67 C69 C70 -48(3) . . . . ?
C71 O15 C70 C69 12(2) . . . . ?
N4 C69 C70 O15 -12(2) . . . . ?
C67 C69 C70 O15 115(2) . . . . ?
C69 N4 C71 O15 -0.9(19) . . . . ?
Eu2 N4 C71 O15 -178.0(11) . . . . ?
C69 N4 C71 C72 179.0(13) . . . . ?
Eu2 N4 C71 C72 1.8(19) . . . . ?
C70 O15 C71 N4 -7(2) . . . . ?
C70 O15 C71 C72 172.6(16) . . . . ?
C76 N5 C72 C73 -3.0(17) . . . . ?
Eu2 N5 C72 C73 172.4(10) . . . . ?
C76 N5 C72 C71 174.9(11) . . . . ?
Eu2 N5 C72 C71 -9.7(14) . . . . ?
N4 C71 C72 N5 5(2) . . . . ?
O15 C71 C72 N5 -174.9(13) . . . . ?
N4 C71 C72 C73 -176.8(14) . . . . ?
O15 C71 C72 C73 3(2) . . . . ?
N5 C72 C73 C74 2(2) . . . . ?
C71 C72 C73 C74 -175.7(14) . . . . ?
C72 C73 C74 C75 -1(2) . . . . ?
C73 C74 C75 C76 1(2) . . . . ?
C72 N5 C76 C75 3.2(17) . . . . ?
Eu2 N5 C76 C75 -172.1(9) . . . . ?
C72 N5 C76 C77 -176.6(10) . . . . ?
Eu2 N5 C76 C77 8.1(13) . . . . ?
C74 C75 C76 N5 -2(2) . . . . ?
C74 C75 C76 C77 177.3(13) . . . . ?
C79 N6 C77 O16 -2.2(15) . . . . ?
Eu2 N6 C77 O16 162.4(8) . . . . ?
C79 N6 C77 C76 179.3(11) . . . . ?
Eu2 N6 C77 C76 -16.1(15) . . . . ?
C78 O16 C77 N6 -5.8(16) . . . . ?
C78 O16 C77 C76 172.7(12) . . . . ?
N5 C76 C77 N6 5.3(17) . . . . ?
C75 C76 C77 N6 -174.5(12) . . . . ?
N5 C76 C77 O16 -173.2(10) . . . . ?
C75 C76 C77 O16 7.0(18) . . . . ?
C77 O16 C78 C79 10.7(14) . . . . ?
C77 N6 C79 C78 9.2(13) . . . . ?
Eu2 N6 C79 C78 -152.4(10) . . . . ?
C77 N6 C79 C81 -115.4(11) . . . . ?
Eu2 N6 C79 C81 83.0(11) . . . . ?
O16 C78 C79 N6 -12.2(14) . . . . ?
O16 C78 C79 C81 107.8(13) . . . . ?
N6 C79 C81 C80 68.6(13) . . . . ?
C78 C79 C81 C80 -49.8(16) . . . . ?
N6 C79 C81 C82 -167.7(9) . . . . ?
C78 C79 C81 C82 73.8(15) . . . . ?
C88 C83 C84 C85 -2(2) . . . . ?
C89 C83 C84 C85 176.7(16) . . . . ?
C83 C84 C85 C86 3(3) . . . . ?
C84 C85 C86 C87 -1(3) . . . . ?
C85 C86 C87 C88 0(2) . . . . ?
C84 C83 C88 C87 1(2) . . . . ?
C89 C83 C88 C87 -178.2(15) . . . . ?
C86 C87 C88 C83 0(2) . . . . ?
